data_7105285
loop_
_publ_author_name
'Miyagawa, Norihito'
'Watanabe, Masahiro'
'Matsuyama, Takanori'
'Koyama, Yasuhito'
'Moriuchi, Toshiyuki'
'Hirao, Toshikazu'
'Furusho, Yoshio'
'Takata, Toshikazu'

_publ_section_title
;
 Successive catalytic reactions specific to Pd-based rotaxane complexes
 as a result of wheel translation along the axle.
;
_journal_issue 11
_journal_name_full 'Chemical communications (Cambridge, England)'
_journal_page_first 1920
_journal_page_last 1922
_journal_paper_doi 10.1039/b917053g
_journal_volume 46
_journal_year 2010
_chemical_formula_moiety 'C123 H154 N6 O18 Pd '
_chemical_formula_sum 'C123 H154 N6 O18 Pd'
_chemical_formula_weight 2111.00
_space_group_IT_number 2
_symmetry_cell_setting triclinic
_symmetry_Int_Tables_number 2
_symmetry_space_group_name_Hall '-P 1'
_symmetry_space_group_name_H-M 'P -1'
_cell_angle_alpha 84.6200(15)
_cell_angle_beta 80.225(2)
_cell_angle_gamma 69.697(2)
_cell_formula_units_Z 2
_cell_length_a 14.4489(3)
_cell_length_b 19.9842(3)
_cell_length_c 23.3978(3)
_cell_measurement_reflns_used 40556
_cell_measurement_temperature 277.1
_cell_measurement_theta_max 27.4
_cell_measurement_theta_min 1.1
_cell_volume 6239.92(18)
_computing_cell_refinement PROCESS-AUTO
_computing_data_collection PROCESS-AUTO
_computing_data_reduction CrystalStructure
_computing_publication_material 'CrystalStructure 3.8'
_computing_structure_refinement SHELXL
_computing_structure_solution SIR2004
_diffrn_detector_area_resol_mean 10.00
_diffrn_measured_fraction_theta_full 0.973
_diffrn_measured_fraction_theta_max 0.973
_diffrn_measurement_device_type 'Rigaku RAXIS-RAPID'
_diffrn_measurement_method \w
_diffrn_radiation_type 'Mo K\a'
_diffrn_radiation_wavelength 0.71069
_diffrn_reflns_av_R_equivalents 0.072
_diffrn_reflns_limit_h_max 18
_diffrn_reflns_limit_h_min -18
_diffrn_reflns_limit_k_max 25
_diffrn_reflns_limit_k_min -25
_diffrn_reflns_limit_l_max 30
_diffrn_reflns_limit_l_min -30
_diffrn_reflns_number 54812
_diffrn_reflns_theta_full 27.44
_diffrn_reflns_theta_max 27.44
_exptl_absorpt_coefficient_mu 0.211
_exptl_absorpt_correction_T_max 0.979
_exptl_absorpt_correction_T_min 0.805
_exptl_absorpt_correction_type multi-scan
_exptl_absorpt_process_details
;
Higashi, T. (1995). Program for Absorption Correction.
Rigaku Corporation, Tokyo, Japan.
;
_exptl_crystal_colour yellow
_exptl_crystal_density_diffrn 1.123
_exptl_crystal_density_method 'not measured'
_exptl_crystal_description platelet
_exptl_crystal_F_000 2248.00
_exptl_crystal_size_max 0.50
_exptl_crystal_size_mid 0.50
_exptl_crystal_size_min 0.10
_refine_diff_density_max 1.90
_refine_diff_density_min -0.85
_refine_ls_extinction_method none
_refine_ls_goodness_of_fit_ref 1.239
_refine_ls_hydrogen_treatment refall
_refine_ls_number_parameters 1280
_refine_ls_number_reflns 27729
_refine_ls_R_factor_gt 0.1137
_refine_ls_shift/su_max 0.0010
_refine_ls_structure_factor_coef Fsqd
_refine_ls_weighting_details 'w = 1/[\s^2^(Fo^2^)+(0.2000P)^2^+0.0000P] where P=(Fo^2^+2Fc^2^)/3'
_refine_ls_weighting_scheme calc
_refine_ls_wR_factor_ref 0.3598
_reflns_number_gt 17200
_reflns_number_total 27729
_reflns_threshold_expression F^2^>2.0\s(F^2^)
_cod_data_source_file b917053g.txt
_cod_data_source_block '_pdrot1125'
_cod_original_formula_sum 'C123 H154 N6 O18 Pd '
_cod_database_code 7105285

loop_
_symmetry_equiv_pos_site_id
_symmetry_equiv_pos_as_xyz
1 +X,+Y,+Z
2 -X,-Y,-Z

loop_
_atom_site_label
_atom_site_type_symbol
_atom_site_fract_x
_atom_site_fract_y
_atom_site_fract_z
_atom_site_U_iso_or_equiv
_atom_site_adp_type
_atom_site_occupancy
_atom_site_symmetry_multiplicity
_atom_site_calc_flag
_atom_site_refinement_flags
_atom_site_disorder_assembly
_atom_site_disorder_group
Pd(1) Pd 0.76615(3) 0.37969(2) 0.362625(17) 0.04790(15) Uani 1.00 1 d . . .
O(1) O 0.5310(4) 0.4784(3) 0.2749(2) 0.0885(15) Uani 1.00 1 d . . .
O(2) O 0.3048(4) 0.2907(2) 0.4925(2) 0.0881(15) Uani 1.00 1 d . . .
O(3) O 0.2992(8) 0.1416(3) 0.5279(4) 0.167(4) Uani 1.00 1 d . . .
O(4) O 0.4966(7) 0.0902(6) 0.6004(5) 0.202(6) Uani 1.00 1 d . . .
O(5) O 0.7043(6) 0.0338(3) 0.5475(4) 0.155(3) Uani 1.00 1 d . . .
O(6) O 0.8814(6) 0.0744(4) 0.5095(5) 0.147(3) Uani 1.00 1 d . . .
O(7) O 1.0456(3) 0.3170(2) 0.2693(2) 0.0750(12) Uani 1.00 1 d . . .
O(8) O 0.8901(4) 0.5616(2) 0.54068(19) 0.0733(12) Uani 1.00 1 d . . .
O(9) O 0.9523(4) 0.6264(2) 0.4721(2) 0.0784(13) Uani 1.00 1 d . . .
O(10) O 0.5397(4) 0.1600(3) 0.4687(2) 0.0923(16) Uani 1.00 1 d . . .
O(11) O 0.5534(5) 0.1096(3) 0.3851(2) 0.109(2) Uani 1.00 1 d . . .
O(12) O 1.2238(7) 0.3121(5) 0.2879(4) 0.162(3) Uiso 1.00 1 d . . .
O(13) O 0.5790(16) 0.6337(13) 0.3431(9) 0.317(9) Uiso 1.00 1 d . . .
O(14) O 0.2881(19) 0.8340(14) 0.3393(11) 0.379(12) Uiso 1.00 1 d . . .
O(15) O 0.3203(8) 0.5296(6) 0.3224(5) 0.176(3) Uiso 1.00 1 d . . .
O(16) O 0.4316(18) 0.4343(13) 0.1737(10) 0.354(11) Uiso 1.00 1 d . . .
O(17) O 0.4991(17) 0.2034(12) 0.0757(9) 0.334(10) Uiso 1.00 1 d . . .
O(18) O 0.4015(13) 0.2382(9) 0.2228(7) 0.256(6) Uiso 1.00 1 d . . .
O(19) O 0.6173(13) 0.0260(9) 0.2817(7) 0.253(6) Uiso 1.00 1 d . . .
O(20) O 0.8062(16) -0.0819(12) 0.2697(9) 0.320(9) Uiso 1.00 1 d . . .
N(1) N 0.7854(3) 0.3920(2) 0.27997(19) 0.0512(10) Uani 1.00 1 d . . .
N(2) N 0.6218(3) 0.4308(2) 0.3499(2) 0.0594(11) Uani 1.00 1 d . . .
N(3) N 0.9169(3) 0.3363(2) 0.3466(2) 0.0555(11) Uani 1.00 1 d . . .
N(4) N 0.7398(3) 0.3654(2) 0.4512(2) 0.0528(10) Uani 1.00 1 d . . .
N(5) N 0.8717(4) 0.5532(2) 0.4502(2) 0.0591(12) Uani 1.00 1 d . . .
N(6) N 0.6480(4) 0.1779(2) 0.3955(2) 0.0616(12) Uani 1.00 1 d . . .
C(1) C 0.8791(4) 0.3697(3) 0.2523(2) 0.0531(12) Uani 1.00 1 d . . .
C(2) C 0.8941(5) 0.3780(3) 0.1915(2) 0.0657(16) Uani 1.00 1 d . . .
C(3) C 0.8126(6) 0.4062(3) 0.1630(2) 0.0690(18) Uani 1.00 1 d . . .
C(4) C 0.7171(6) 0.4275(3) 0.1933(2) 0.0679(17) Uani 1.00 1 d . . .
C(5) C 0.7039(5) 0.4219(3) 0.2541(2) 0.0571(13) Uani 1.00 1 d . . .
C(6) C 0.6099(5) 0.4456(3) 0.2950(2) 0.0639(15) Uani 1.00 1 d . . .
C(7) C 0.5369(4) 0.4601(3) 0.3946(3) 0.0652(15) Uani 1.00 1 d . . .
C(8) C 0.4796(4) 0.4101(3) 0.4185(2) 0.0598(14) Uani 1.00 1 d . . .
C(9) C 0.4494(5) 0.4052(3) 0.4774(2) 0.0684(16) Uani 1.00 1 d . . .
C(10) C 0.3923(5) 0.3656(3) 0.5007(3) 0.0705(17) Uani 1.00 1 d . . .
C(11) C 0.3629(5) 0.3279(3) 0.4648(3) 0.0694(16) Uani 1.00 1 d . . .
C(12) C 0.3918(5) 0.3315(3) 0.4052(3) 0.0679(16) Uani 1.00 1 d . . .
C(13) C 0.4495(5) 0.3731(3) 0.3828(2) 0.0649(15) Uani 1.00 1 d . . .
C(14) C 0.2808(6) 0.2443(4) 0.4593(3) 0.093(2) Uani 1.00 1 d . . .
C(15) C 0.2298(7) 0.1989(4) 0.4991(4) 0.115(3) Uani 1.00 1 d . . .
C(16) C 0.3386(10) 0.1601(9) 0.5691(7) 0.180(8) Uani 1.00 1 d . . .
C(17) C 0.3908(13) 0.1224(15) 0.6165(8) 0.49(2) Uani 1.00 1 d . . .
C(18) C 0.5308(12) 0.0314(9) 0.5673(10) 0.327(18) Uani 1.00 1 d . . .
C(19) C 0.6439(10) -0.0096(7) 0.5744(9) 0.248(13) Uani 1.00 1 d . . .
C(20) C 0.8026(9) -0.0130(6) 0.5291(8) 0.211(9) Uani 1.00 1 d . . .
C(21) C 0.8553(8) 0.0318(7) 0.4813(5) 0.142(4) Uani 1.00 1 d . . .
C(22) C 0.9142(6) 0.1245(4) 0.4745(5) 0.100(3) Uani 1.00 1 d . . .
C(23) C 0.9314(6) 0.1280(3) 0.4159(4) 0.088(2) Uani 1.00 1 d . . .
C(24) C 0.9585(6) 0.1850(3) 0.3873(3) 0.0776(19) Uani 1.00 1 d . . .
C(25) C 0.9651(5) 0.2363(3) 0.4178(2) 0.0653(15) Uani 1.00 1 d . . .
C(26) C 0.9502(6) 0.2300(4) 0.4784(3) 0.0801(19) Uani 1.00 1 d . . .
C(27) C 0.9267(7) 0.1748(5) 0.5071(4) 0.095(2) Uani 1.00 1 d . . .
C(28) C 0.9850(5) 0.3014(3) 0.3883(3) 0.0670(15) Uani 1.00 1 d . . .
C(29) C 0.9554(4) 0.3387(3) 0.2904(2) 0.0558(13) Uani 1.00 1 d . . .
C(30) C 0.7505(4) 0.4120(3) 0.4864(2) 0.0544(12) Uani 1.00 1 d . . .
C(31) C 0.7209(5) 0.4064(3) 0.5466(2) 0.0655(15) Uani 1.00 1 d . . .
C(32) C 0.6886(5) 0.3514(4) 0.5691(2) 0.0694(17) Uani 1.00 1 d . . .
C(33) C 0.6825(5) 0.3034(3) 0.5338(2) 0.0668(16) Uani 1.00 1 d . . .
C(34) C 0.7079(4) 0.3116(3) 0.4737(2) 0.0566(13) Uani 1.00 1 d . . .
C(35) C 0.7891(4) 0.4659(3) 0.4578(2) 0.0554(13) Uani 1.00 1 d . . .
C(36) C 0.8278(4) 0.5056(3) 0.4813(2) 0.0561(13) Uani 1.00 1 d . . .
C(37) C 0.8356(5) 0.5131(3) 0.5427(2) 0.0627(15) Uani 1.00 1 d . . .
C(38) C 0.9098(5) 0.5845(3) 0.4859(2) 0.0659(16) Uani 1.00 1 d . . .
C(39) C 0.8847(4) 0.5652(3) 0.3882(2) 0.0545(13) Uani 1.00 1 d . . .
C(40) C 0.9375(5) 0.5095(3) 0.3518(2) 0.0605(14) Uani 1.00 1 d . . .
C(41) C 0.9494(4) 0.5218(2) 0.2927(2) 0.0548(13) Uani 1.00 1 d . . .
C(42) C 0.9129(4) 0.5889(2) 0.2676(2) 0.0515(12) Uani 1.00 1 d . . .
C(43) C 0.8581(5) 0.6446(3) 0.3053(2) 0.0640(15) Uani 1.00 1 d . . .
C(44) C 0.8438(5) 0.6329(3) 0.3651(2) 0.0634(15) Uani 1.00 1 d . . .
C(45) C 0.9210(4) 0.6070(2) 0.2015(2) 0.0468(11) Uani 1.00 1 d . . .
C(46) C 0.8132(4) 0.6373(2) 0.1894(2) 0.0522(12) Uani 1.00 1 d . . .
C(47) C 0.7538(4) 0.5950(3) 0.2007(3) 0.0642(15) Uani 1.00 1 d . . .
C(48) C 0.6570(5) 0.6179(4) 0.1904(4) 0.083(2) Uani 1.00 1 d . . .
C(49) C 0.6132(5) 0.6864(4) 0.1678(3) 0.080(2) Uani 1.00 1 d . . .
C(50) C 0.6687(5) 0.7298(4) 0.1603(4) 0.093(2) Uani 1.00 1 d . . .
C(51) C 0.7677(5) 0.7062(3) 0.1696(3) 0.0744(18) Uani 1.00 1 d . . .
C(52) C 0.5061(6) 0.7136(5) 0.1541(5) 0.114(3) Uani 1.00 1 d . . .
C(53) C 0.4444(10) 0.6708(9) 0.1887(10) 0.302(16) Uani 1.00 1 d . . .
C(54) C 0.4539(8) 0.7912(6) 0.1684(9) 0.228(10) Uani 1.00 1 d . . .
C(55) C 0.5110(10) 0.7047(14) 0.0907(6) 0.34(2) Uani 1.00 1 d . . .
C(56) C 0.9812(4) 0.5414(2) 0.1644(2) 0.0469(11) Uani 1.00 1 d . . .
C(57) C 0.9469(4) 0.5227(2) 0.1193(2) 0.0526(12) Uani 1.00 1 d . . .
C(58) C 1.0047(4) 0.4662(3) 0.0852(2) 0.0549(13) Uani 1.00 1 d . . .
C(59) C 1.0983(4) 0.4237(2) 0.0947(2) 0.0515(12) Uani 1.00 1 d . . .
C(60) C 1.1346(4) 0.4441(3) 0.1389(2) 0.0585(13) Uani 1.00 1 d . . .
C(61) C 1.0788(4) 0.5016(3) 0.1721(2) 0.0534(12) Uani 1.00 1 d . . .
C(62) C 1.1594(5) 0.3578(3) 0.0593(2) 0.0653(15) Uani 1.00 1 d . . .
C(63) C 1.1999(12) 0.2947(4) 0.0997(4) 0.199(8) Uani 1.00 1 d . . .
C(64) C 1.2439(9) 0.3740(6) 0.0187(6) 0.190(8) Uani 1.00 1 d . . .
C(65) C 1.0972(8) 0.3372(6) 0.0211(5) 0.154(5) Uani 1.00 1 d . . .
C(66) C 0.9762(4) 0.6614(2) 0.1838(2) 0.0473(11) Uani 1.00 1 d . . .
C(67) C 0.9818(4) 0.6883(3) 0.1275(2) 0.0531(12) Uani 1.00 1 d . . .
C(68) C 1.0283(4) 0.7380(3) 0.1093(2) 0.0580(13) Uani 1.00 1 d . . .
C(69) C 1.0726(4) 0.7626(2) 0.1460(2) 0.0583(13) Uani 1.00 1 d . . .
C(70) C 1.0704(5) 0.7330(3) 0.2023(3) 0.0694(17) Uani 1.00 1 d . . .
C(71) C 1.0229(5) 0.6829(3) 0.2205(2) 0.0630(15) Uani 1.00 1 d . . .
C(72) C 1.1190(5) 0.8201(3) 0.1260(3) 0.0700(17) Uani 1.00 1 d . . .
C(73) C 1.1582(7) 0.8427(4) 0.1747(3) 0.100(2) Uani 1.00 1 d . . .
C(74) C 1.2051(6) 0.7929(4) 0.0768(4) 0.097(2) Uani 1.00 1 d . . .
C(75) C 1.0398(6) 0.8853(3) 0.1006(4) 0.103(3) Uani 1.00 1 d . . .
C(76) C 0.7042(4) 0.2640(3) 0.4320(2) 0.0555(13) Uani 1.00 1 d . . .
C(77) C 0.6542(4) 0.2188(3) 0.4389(2) 0.0564(13) Uani 1.00 1 d . . .
C(78) C 0.5907(5) 0.1996(3) 0.4913(3) 0.0695(16) Uani 1.00 1 d . . .
C(79) C 0.5787(6) 0.1453(4) 0.4128(3) 0.081(2) Uani 1.00 1 d . . .
C(80) C 0.6950(5) 0.1761(3) 0.3365(2) 0.0597(14) Uani 1.00 1 d . . .
C(81) C 0.7559(5) 0.1107(3) 0.3145(2) 0.0686(17) Uani 1.00 1 d . . .
C(82) C 0.7988(5) 0.1065(3) 0.2566(2) 0.0685(17) Uani 1.00 1 d . . .
C(83) C 0.7823(4) 0.1675(2) 0.2197(2) 0.0559(13) Uani 1.00 1 d . . .
C(84) C 0.7262(4) 0.2318(3) 0.2437(2) 0.0584(13) Uani 1.00 1 d . . .
C(85) C 0.6816(5) 0.2365(3) 0.3014(2) 0.0629(15) Uani 1.00 1 d . . .
C(86) C 0.8365(4) 0.1579(2) 0.1574(2) 0.0508(12) Uani 1.00 1 d . . .
C(87) C 0.8132(4) 0.1019(2) 0.1260(2) 0.0530(12) Uani 1.00 1 d . . .
C(88) C 0.7361(6) 0.0780(3) 0.1467(3) 0.0733(18) Uani 1.00 1 d . . .
C(89) C 0.7138(6) 0.0305(4) 0.1166(3) 0.084(2) Uani 1.00 1 d . . .
C(90) C 0.7681(6) 0.0058(3) 0.0639(3) 0.0751(19) Uani 1.00 1 d . . .
C(91) C 0.8443(5) 0.0303(3) 0.0432(2) 0.0670(16) Uani 1.00 1 d . . .
C(92) C 0.8673(4) 0.0769(3) 0.0732(2) 0.0587(13) Uani 1.00 1 d . . .
C(93) C 0.7417(8) -0.0452(5) 0.0291(4) 0.110(3) Uani 1.00 1 d . . .
C(94) C 0.687(2) -0.0875(12) 0.0695(6) 0.48(3) Uani 1.00 1 d . . .
C(95) C 0.6754(16) 0.0004(8) -0.0147(9) 0.36(2) Uani 1.00 1 d . . .
C(96) C 0.8309(11) -0.0952(8) -0.0085(7) 0.221(9) Uani 1.00 1 d . . .
C(97) C 0.9469(4) 0.1353(2) 0.1657(2) 0.0543(12) Uani 1.00 1 d . . .
C(98) C 1.0129(5) 0.0664(3) 0.1605(3) 0.0721(18) Uani 1.00 1 d . . .
C(99) C 1.1080(6) 0.0477(3) 0.1742(4) 0.089(2) Uani 1.00 1 d . . .
C(100) C 1.1404(5) 0.0958(3) 0.1948(3) 0.0748(19) Uani 1.00 1 d . . .
C(101) C 1.0735(5) 0.1644(3) 0.2014(3) 0.0692(17) Uani 1.00 1 d . . .
C(102) C 0.9800(5) 0.1835(3) 0.1868(2) 0.0625(15) Uani 1.00 1 d . . .
C(103) C 1.2451(7) 0.0760(4) 0.2131(4) 0.102(2) Uani 1.00 1 d . . .
C(104) C 1.3031(9) -0.0038(5) 0.2066(7) 0.198(8) Uani 1.00 1 d . . .
C(105) C 1.3033(8) 0.1183(7) 0.1735(5) 0.159(5) Uani 1.00 1 d . . .
C(106) C 1.2335(9) 0.0993(9) 0.2748(4) 0.198(8) Uani 1.00 1 d . . .
C(107) C 0.8053(4) 0.2259(2) 0.1178(2) 0.0504(12) Uani 1.00 1 d . . .
C(108) C 0.7052(4) 0.2610(3) 0.1143(2) 0.0624(14) Uani 1.00 1 d . . .
C(109) C 0.6740(4) 0.3206(3) 0.0780(2) 0.0644(15) Uani 1.00 1 d . . .
C(110) C 0.7407(4) 0.3470(2) 0.0423(2) 0.0550(13) Uani 1.00 1 d . . .
C(111) C 0.8397(4) 0.3097(3) 0.0441(2) 0.0544(12) Uani 1.00 1 d . . .
C(112) C 0.8716(4) 0.2510(2) 0.0810(2) 0.0507(11) Uani 1.00 1 d . . .
C(113) C 0.7037(5) 0.4144(3) 0.0034(2) 0.0662(16) Uani 1.00 1 d . . .
C(114) C 0.6329(9) 0.4029(5) -0.0349(4) 0.135(4) Uani 1.00 1 d . . .
C(115) C 0.7877(6) 0.4323(4) -0.0343(3) 0.110(3) Uani 1.00 1 d . . .
C(116) C 0.6439(6) 0.4782(3) 0.0411(3) 0.088(2) Uani 1.00 1 d . . .
C(117) C 1.2112(9) 0.3821(5) 0.3008(5) 0.128(3) Uiso 1.00 1 d . . .
C(118) C 0.550(2) 0.7041(15) 0.3658(15) 0.376(19) Uiso 1.00 1 d . . .
C(119) C 0.378(2) 0.8225(15) 0.3635(11) 0.291(12) Uiso 1.00 1 d . . .
C(120) C 0.2611(14) 0.5723(10) 0.2811(7) 0.217(8) Uiso 1.00 1 d . . .
C(121) C 0.4110(19) 0.4068(14) 0.1241(10) 0.267(11) Uiso 1.00 1 d . . .
C(122) C 0.4651(17) 0.2558(12) 0.1190(9) 0.235(9) Uiso 1.00 1 d . . .
C(123) C 0.4624(16) 0.2078(12) 0.2664(9) 0.248(10) Uiso 1.00 1 d . . .
C(124) C 0.5392(16) 0.0142(13) 0.2591(10) 0.253(10) Uiso 1.00 1 d . . .
C(125) C 0.8131(16) -0.1330(11) 0.2301(9) 0.224(8) Uiso 1.00 1 d . . .
H(1) H 0.9582 0.3645 0.1708 0.079 Uiso 1.00 1 c R . .
H(2) H 0.8219 0.4111 0.1227 0.083 Uiso 1.00 1 c R . .
H(3) H 0.6622 0.4453 0.1737 0.081 Uiso 1.00 1 c R . .
H(4) H 0.4912 0.5030 0.3786 0.078 Uiso 1.00 1 c R . .
H(5) H 0.5605 0.4740 0.4265 0.078 Uiso 1.00 1 c R . .
H(6) H 0.4690 0.4301 0.5019 0.082 Uiso 1.00 1 c R . .
H(7) H 0.3729 0.3636 0.5406 0.085 Uiso 1.00 1 c R . .
H(8) H 0.3726 0.3062 0.3807 0.081 Uiso 1.00 1 c R . .
H(9) H 0.4683 0.3762 0.3428 0.078 Uiso 1.00 1 c R . .
H(10) H 0.3413 0.2137 0.4372 0.112 Uiso 1.00 1 c R . .
H(11) H 0.2371 0.2723 0.4321 0.112 Uiso 1.00 1 c R . .
H(12) H 0.1802 0.2289 0.5279 0.139 Uiso 1.00 1 c R . .
H(13) H 0.1956 0.1793 0.4765 0.139 Uiso 1.00 1 c R . .
H(14) H 0.2833 0.1985 0.5880 0.216 Uiso 1.00 1 c R . .
H(15) H 0.3836 0.1829 0.5474 0.216 Uiso 1.00 1 c R . .
H(16) H 0.3785 0.1556 0.6469 0.587 Uiso 1.00 1 c R . .
H(17) H 0.3635 0.0854 0.6324 0.587 Uiso 1.00 1 c R . .
H(18) H 0.5251 0.0456 0.5269 0.393 Uiso 1.00 1 c R . .
H(19) H 0.4915 0.0005 0.5800 0.393 Uiso 1.00 1 c R . .
H(20) H 0.6503 -0.0186 0.6152 0.297 Uiso 1.00 1 c R . .
H(21) H 0.6671 -0.0552 0.5559 0.297 Uiso 1.00 1 c R . .
H(22) H 0.8005 -0.0548 0.5121 0.253 Uiso 1.00 1 c R . .
H(23) H 0.8394 -0.0284 0.5618 0.253 Uiso 1.00 1 c R . .
H(24) H 0.9135 -0.0004 0.4586 0.170 Uiso 1.00 1 c R . .
H(25) H 0.8091 0.0593 0.4552 0.170 Uiso 1.00 1 c R . .
H(26) H 0.9255 0.0930 0.3947 0.106 Uiso 1.00 1 c R . .
H(27) H 0.9719 0.1871 0.3470 0.093 Uiso 1.00 1 c R . .
H(28) H 0.9567 0.2648 0.4996 0.096 Uiso 1.00 1 c R . .
H(29) H 0.9191 0.1706 0.5474 0.114 Uiso 1.00 1 c R . .
H(30) H 0.9781 0.3350 0.4174 0.080 Uiso 1.00 1 c R . .
H(31) H 1.0531 0.2875 0.3684 0.080 Uiso 1.00 1 c R . .
H(32) H 0.7234 0.4398 0.5709 0.079 Uiso 1.00 1 c R . .
H(33) H 0.6706 0.3468 0.6089 0.083 Uiso 1.00 1 c R . .
H(34) H 0.6617 0.2655 0.5493 0.080 Uiso 1.00 1 c R . .
H(35) H 0.7863 0.4737 0.4182 0.066 Uiso 1.00 1 c R . .
H(36) H 0.7698 0.5322 0.5652 0.075 Uiso 1.00 1 c R . .
H(37) H 0.8710 0.4673 0.5601 0.075 Uiso 1.00 1 c R . .
H(38) H 0.9649 0.4636 0.3674 0.073 Uiso 1.00 1 c R . .
H(39) H 0.9834 0.4834 0.2689 0.066 Uiso 1.00 1 c R . .
H(40) H 0.8306 0.6905 0.2897 0.077 Uiso 1.00 1 c R . .
H(41) H 0.8070 0.6704 0.3893 0.076 Uiso 1.00 1 c R . .
H(42) H 0.7808 0.5489 0.2159 0.077 Uiso 1.00 1 c R . .
H(43) H 0.6202 0.5872 0.1986 0.100 Uiso 1.00 1 c R . .
H(44) H 0.6395 0.7772 0.1484 0.111 Uiso 1.00 1 c R . .
H(45) H 0.8038 0.7374 0.1623 0.089 Uiso 1.00 1 c R . .
H(46) H 0.4403 0.6765 0.2294 0.362 Uiso 1.00 1 c R . .
H(47) H 0.4757 0.6212 0.1802 0.362 Uiso 1.00 1 c R . .
H(48) H 0.3785 0.6877 0.1782 0.362 Uiso 1.00 1 c R . .
H(49) H 0.4510 0.7965 0.2091 0.273 Uiso 1.00 1 c R . .
H(50) H 0.3875 0.8067 0.1588 0.273 Uiso 1.00 1 c R . .
H(51) H 0.4903 0.8195 0.1464 0.273 Uiso 1.00 1 c R . .
H(52) H 0.5440 0.6553 0.0819 0.405 Uiso 1.00 1 c R . .
H(53) H 0.5475 0.7328 0.0686 0.405 Uiso 1.00 1 c R . .
H(54) H 0.4446 0.7202 0.0810 0.405 Uiso 1.00 1 c R . .
H(55) H 0.8829 0.5489 0.1115 0.063 Uiso 1.00 1 c R . .
H(56) H 0.9790 0.4565 0.0543 0.066 Uiso 1.00 1 c R . .
H(57) H 1.1989 0.4180 0.1463 0.070 Uiso 1.00 1 c R . .
H(58) H 1.1070 0.5142 0.2004 0.064 Uiso 1.00 1 c R . .
H(59) H 1.1456 0.2853 0.1248 0.238 Uiso 1.00 1 c R . .
H(60) H 1.2421 0.3050 0.1226 0.238 Uiso 1.00 1 c R . .
H(61) H 1.2379 0.2535 0.0773 0.238 Uiso 1.00 1 c R . .
H(62) H 1.2166 0.4142 -0.0066 0.228 Uiso 1.00 1 c R . .
H(63) H 1.2820 0.3332 -0.0040 0.228 Uiso 1.00 1 c R . .
H(64) H 1.2864 0.3847 0.0412 0.228 Uiso 1.00 1 c R . .
H(65) H 1.0707 0.3765 -0.0052 0.185 Uiso 1.00 1 c R . .
H(66) H 1.0433 0.3262 0.0453 0.185 Uiso 1.00 1 c R . .
H(67) H 1.1387 0.2963 -0.0006 0.185 Uiso 1.00 1 c R . .
H(68) H 0.9534 0.6725 0.1009 0.064 Uiso 1.00 1 c R . .
H(69) H 1.0295 0.7553 0.0710 0.070 Uiso 1.00 1 c R . .
H(70) H 1.1014 0.7470 0.2285 0.083 Uiso 1.00 1 c R . .
H(71) H 1.0232 0.6639 0.2583 0.076 Uiso 1.00 1 c R . .
H(72) H 1.1866 0.8789 0.1601 0.120 Uiso 1.00 1 c R . .
H(73) H 1.2084 0.8022 0.1892 0.120 Uiso 1.00 1 c R . .
H(74) H 1.1044 0.8613 0.2055 0.120 Uiso 1.00 1 c R . .
H(75) H 1.1813 0.7786 0.0457 0.117 Uiso 1.00 1 c R . .
H(76) H 1.2564 0.7528 0.0908 0.117 Uiso 1.00 1 c R . .
H(77) H 1.2317 0.8303 0.0630 0.117 Uiso 1.00 1 c R . .
H(78) H 1.0158 0.8702 0.0699 0.123 Uiso 1.00 1 c R . .
H(79) H 1.0695 0.9207 0.0855 0.123 Uiso 1.00 1 c R . .
H(80) H 0.9851 0.9052 0.1306 0.123 Uiso 1.00 1 c R . .
H(81) H 0.7417 0.2653 0.3957 0.067 Uiso 1.00 1 c R . .
H(82) H 0.6317 0.1706 0.5194 0.083 Uiso 1.00 1 c R . .
H(83) H 0.5435 0.2422 0.5097 0.083 Uiso 1.00 1 c R . .
H(84) H 0.7679 0.0697 0.3386 0.082 Uiso 1.00 1 c R . .
H(85) H 0.8393 0.0624 0.2422 0.082 Uiso 1.00 1 c R . .
H(86) H 0.7178 0.2734 0.2207 0.070 Uiso 1.00 1 c R . .
H(87) H 0.6427 0.2808 0.3162 0.075 Uiso 1.00 1 c R . .
H(88) H 0.6974 0.0939 0.1820 0.088 Uiso 1.00 1 c R . .
H(89) H 0.6610 0.0148 0.1323 0.101 Uiso 1.00 1 c R . .
H(90) H 0.8823 0.0151 0.0076 0.080 Uiso 1.00 1 c R . .
H(91) H 0.9206 0.0921 0.0574 0.070 Uiso 1.00 1 c R . .
H(92) H 0.6312 -0.0554 0.0927 0.570 Uiso 1.00 1 c R . .
H(93) H 0.7319 -0.1189 0.0943 0.570 Uiso 1.00 1 c R . .
H(94) H 0.6649 -0.1150 0.0471 0.570 Uiso 1.00 1 c R . .
H(95) H 0.7110 0.0268 -0.0401 0.437 Uiso 1.00 1 c R . .
H(96) H 0.6159 0.0330 0.0056 0.437 Uiso 1.00 1 c R . .
H(97) H 0.6579 -0.0301 -0.0371 0.437 Uiso 1.00 1 c R . .
H(98) H 0.8647 -0.0677 -0.0339 0.265 Uiso 1.00 1 c R . .
H(99) H 0.8083 -0.1225 -0.0312 0.265 Uiso 1.00 1 c R . .
H(100) H 0.8758 -0.1269 0.0159 0.265 Uiso 1.00 1 c R . .
H(101) H 0.9927 0.0317 0.1475 0.087 Uiso 1.00 1 c R . .
H(102) H 1.1511 0.0010 0.1691 0.107 Uiso 1.00 1 c R . .
H(103) H 1.0926 0.1985 0.2162 0.083 Uiso 1.00 1 c R . .
H(104) H 0.9375 0.2304 0.1913 0.075 Uiso 1.00 1 c R . .
H(105) H 1.3088 -0.0160 0.1672 0.237 Uiso 1.00 1 c R . .
H(106) H 1.2683 -0.0308 0.2319 0.237 Uiso 1.00 1 c R . .
H(107) H 1.3685 -0.0145 0.2168 0.237 Uiso 1.00 1 c R . .
H(108) H 1.3117 0.1051 0.1340 0.191 Uiso 1.00 1 c R . .
H(109) H 1.3675 0.1078 0.1852 0.191 Uiso 1.00 1 c R . .
H(110) H 1.2669 0.1685 0.1764 0.191 Uiso 1.00 1 c R . .
H(111) H 1.1968 0.1495 0.2768 0.238 Uiso 1.00 1 c R . .
H(112) H 1.2982 0.0898 0.2855 0.238 Uiso 1.00 1 c R . .
H(113) H 1.1983 0.0733 0.3009 0.238 Uiso 1.00 1 c R . .
H(114) H 0.6579 0.2441 0.1369 0.075 Uiso 1.00 1 c R . .
H(115) H 0.6060 0.3436 0.0777 0.077 Uiso 1.00 1 c R . .
H(116) H 0.8872 0.3245 0.0194 0.065 Uiso 1.00 1 c R . .
H(117) H 0.9397 0.2280 0.0809 0.061 Uiso 1.00 1 c R . .
H(118) H 0.5793 0.3917 -0.0106 0.161 Uiso 1.00 1 c R . .
H(119) H 0.6695 0.3642 -0.0602 0.161 Uiso 1.00 1 c R . .
H(120) H 0.6061 0.4457 -0.0578 0.161 Uiso 1.00 1 c R . .
H(121) H 0.8264 0.3930 -0.0585 0.131 Uiso 1.00 1 c R . .
H(122) H 0.8295 0.4413 -0.0103 0.131 Uiso 1.00 1 c R . .
H(123) H 0.7609 0.4741 -0.0582 0.131 Uiso 1.00 1 c R . .
H(124) H 0.5896 0.4680 0.0656 0.106 Uiso 1.00 1 c R . .
H(125) H 0.6180 0.5196 0.0166 0.106 Uiso 1.00 1 c R . .
H(126) H 0.6865 0.4870 0.0646 0.106 Uiso 1.00 1 c R . .
H(127) H 1.2287 0.4073 0.2660 0.154 Uiso 1.00 1 c R . .
H(128) H 1.2535 0.3810 0.3287 0.154 Uiso 1.00 1 c R . .
H(129) H 1.1429 0.4060 0.3166 0.154 Uiso 1.00 1 c R . .
H(130) H 0.5610 0.7370 0.3351 0.451 Uiso 1.00 1 c R . .
H(131) H 0.5882 0.7027 0.3957 0.451 Uiso 1.00 1 c R . .
H(132) H 0.4801 0.7193 0.3816 0.451 Uiso 1.00 1 c R . .
H(133) H 0.3675 0.8112 0.4043 0.350 Uiso 1.00 1 c R . .
H(134) H 0.3960 0.8650 0.3575 0.350 Uiso 1.00 1 c R . .
H(135) H 0.4315 0.7836 0.3447 0.350 Uiso 1.00 1 c R . .
H(136) H 0.4661 0.3651 0.1115 0.320 Uiso 1.00 1 c R . .
H(137) H 0.4016 0.4426 0.0932 0.320 Uiso 1.00 1 c R . .
H(138) H 0.3516 0.3946 0.1347 0.320 Uiso 1.00 1 c R . .
H(139) H 0.4367 0.3022 0.1012 0.282 Uiso 1.00 1 c R . .
H(140) H 0.5202 0.2550 0.1371 0.282 Uiso 1.00 1 c R . .
H(141) H 0.4154 0.2455 0.1476 0.282 Uiso 1.00 1 c R . .
H(142) H 0.4220 0.2154 0.3039 0.298 Uiso 1.00 1 c R . .
H(143) H 0.5124 0.2298 0.2640 0.298 Uiso 1.00 1 c R . .
H(144) H 0.4940 0.1574 0.2610 0.298 Uiso 1.00 1 c R . .
H(145) H 0.4759 0.0454 0.2770 0.304 Uiso 1.00 1 c R . .
H(146) H 0.5426 -0.0345 0.2671 0.304 Uiso 1.00 1 c R . .
H(147) H 0.5462 0.0238 0.2179 0.304 Uiso 1.00 1 c R . .
H(148) H 0.7914 -0.1703 0.2503 0.269 Uiso 1.00 1 c R . .
H(149) H 0.8810 -0.1531 0.2119 0.269 Uiso 1.00 1 c R . .
H(150) H 0.7715 -0.1105 0.2009 0.269 Uiso 1.00 1 c R . .
H(151) H 0.3034 0.5762 0.2455 0.261 Uiso 1.00 1 c R . .
H(152) H 0.2254 0.6190 0.2958 0.261 Uiso 1.00 1 c R . .
H(153) H 0.2145 0.5506 0.2741 0.261 Uiso 1.00 1 c R . .

loop_
_atom_site_aniso_label
_atom_site_aniso_U_11
_atom_site_aniso_U_22
_atom_site_aniso_U_33
_atom_site_aniso_U_12
_atom_site_aniso_U_13
_atom_site_aniso_U_23
Pd(1) 0.0543(2) 0.0498(2) 0.0415(2) -0.02006(18) -0.00652(16) -0.00200(16)
O(1) 0.077(3) 0.095(3) 0.089(3) -0.013(2) -0.037(2) 0.001(2)
O(2) 0.088(3) 0.080(3) 0.099(3) -0.037(2) -0.002(3) 0.001(2)
O(3) 0.156(8) 0.083(4) 0.206(10) -0.012(5) 0.038(7) 0.033(5)
O(4) 0.121(7) 0.200(10) 0.234(12) -0.039(7) 0.007(7) 0.127(10)
O(5) 0.129(6) 0.087(4) 0.220(9) -0.033(4) 0.036(6) 0.015(5)
O(6) 0.132(6) 0.089(4) 0.233(10) -0.042(4) -0.072(6) 0.025(5)
O(7) 0.062(2) 0.085(3) 0.073(2) -0.025(2) 0.010(2) -0.017(2)
O(8) 0.091(3) 0.084(3) 0.056(2) -0.038(2) -0.024(2) -0.006(2)
O(9) 0.089(3) 0.084(3) 0.079(3) -0.045(2) -0.019(2) -0.010(2)
O(10) 0.100(4) 0.100(3) 0.090(3) -0.062(3) 0.005(3) 0.006(3)
O(11) 0.143(5) 0.116(4) 0.102(4) -0.093(4) -0.006(3) -0.005(3)
N(1) 0.068(3) 0.048(2) 0.045(2) -0.030(2) -0.008(2) -0.0006(19)
N(2) 0.060(2) 0.063(2) 0.057(2) -0.021(2) -0.011(2) -0.002(2)
N(3) 0.059(2) 0.055(2) 0.053(2) -0.021(2) -0.006(2) -0.002(2)
N(4) 0.054(2) 0.056(2) 0.047(2) -0.018(2) -0.005(2) -0.004(2)
N(5) 0.067(3) 0.064(2) 0.051(2) -0.025(2) -0.007(2) -0.014(2)
N(6) 0.073(3) 0.053(2) 0.060(2) -0.028(2) -0.002(2) -0.002(2)
C(1) 0.067(3) 0.053(2) 0.045(2) -0.030(2) -0.001(2) -0.006(2)
C(2) 0.091(4) 0.055(3) 0.054(3) -0.035(3) 0.006(3) -0.008(2)
C(3) 0.115(5) 0.060(3) 0.041(2) -0.042(3) -0.010(3) -0.002(2)
C(4) 0.106(5) 0.061(3) 0.054(3) -0.046(3) -0.025(3) 0.008(2)
C(5) 0.075(4) 0.053(2) 0.053(2) -0.031(2) -0.019(2) 0.003(2)
C(6) 0.070(4) 0.063(3) 0.065(3) -0.025(3) -0.024(3) 0.003(3)
C(7) 0.055(3) 0.062(3) 0.075(3) -0.016(2) -0.005(3) -0.010(3)
C(8) 0.047(3) 0.057(3) 0.067(3) -0.004(2) -0.010(2) -0.008(2)
C(9) 0.069(4) 0.070(3) 0.062(3) -0.014(3) -0.011(3) -0.016(3)
C(10) 0.072(4) 0.073(4) 0.058(3) -0.014(3) -0.007(3) -0.003(3)
C(11) 0.066(4) 0.062(3) 0.073(4) -0.014(3) -0.006(3) 0.001(3)
C(12) 0.066(3) 0.062(3) 0.077(4) -0.019(3) -0.013(3) -0.014(3)
C(13) 0.062(3) 0.064(3) 0.061(3) -0.010(3) -0.012(2) -0.006(3)
C(14) 0.089(5) 0.074(4) 0.116(6) -0.026(4) -0.010(5) -0.013(4)
C(15) 0.097(6) 0.085(5) 0.161(10) -0.040(5) 0.004(6) 0.008(6)
C(16) 0.108(9) 0.25(2) 0.170(14) -0.063(11) -0.062(9) 0.111(14)
C(17) 0.40(4) 0.46(4) 0.52(4) -0.17(3) 0.11(3) 0.19(3)
C(18) 0.46(3) 0.21(2) 0.35(3) -0.25(2) 0.10(2) 0.00(2)
C(19) 0.219(19) 0.113(10) 0.30(2) -0.008(11) 0.122(18) 0.052(13)
C(20) 0.140(12) 0.110(9) 0.33(2) -0.038(8) 0.039(14) 0.085(12)
C(21) 0.121(9) 0.138(10) 0.139(10) -0.000(8) -0.038(8) -0.006(8)
C(22) 0.080(5) 0.074(4) 0.133(8) -0.019(4) -0.021(5) 0.046(5)
C(23) 0.095(5) 0.052(3) 0.114(6) -0.013(3) -0.036(5) 0.004(4)
C(24) 0.082(4) 0.063(3) 0.086(4) -0.022(3) -0.017(3) 0.003(3)
C(25) 0.057(3) 0.067(3) 0.067(3) -0.013(2) -0.018(2) 0.005(3)
C(26) 0.085(5) 0.076(4) 0.082(4) -0.025(3) -0.031(4) 0.011(3)
C(27) 0.101(6) 0.100(6) 0.086(5) -0.034(5) -0.035(4) 0.020(4)
C(28) 0.062(3) 0.069(3) 0.074(3) -0.022(3) -0.020(3) -0.001(3)
C(29) 0.066(3) 0.051(2) 0.052(2) -0.026(2) 0.005(2) -0.010(2)
C(30) 0.055(3) 0.060(3) 0.046(2) -0.016(2) -0.009(2) -0.001(2)
C(31) 0.074(4) 0.082(4) 0.043(2) -0.030(3) -0.006(2) -0.006(2)
C(32) 0.085(4) 0.088(4) 0.040(2) -0.038(3) -0.006(2) 0.006(3)
C(33) 0.072(4) 0.073(3) 0.055(3) -0.029(3) -0.002(2) 0.002(3)
C(34) 0.054(3) 0.056(3) 0.055(3) -0.015(2) -0.006(2) 0.005(2)
C(35) 0.067(3) 0.055(2) 0.045(2) -0.021(2) -0.007(2) -0.007(2)
C(36) 0.065(3) 0.050(2) 0.047(2) -0.010(2) -0.010(2) -0.006(2)
C(37) 0.069(3) 0.064(3) 0.050(2) -0.012(3) -0.015(2) -0.008(2)
C(38) 0.068(4) 0.071(3) 0.062(3) -0.022(3) -0.014(3) -0.017(3)
C(39) 0.061(3) 0.054(3) 0.053(2) -0.026(2) -0.005(2) -0.007(2)
C(40) 0.072(3) 0.045(2) 0.060(3) -0.016(2) -0.004(2) -0.006(2)
C(41) 0.066(3) 0.046(2) 0.052(2) -0.019(2) -0.004(2) -0.004(2)
C(42) 0.062(3) 0.047(2) 0.054(2) -0.027(2) -0.011(2) -0.004(2)
C(43) 0.079(4) 0.046(2) 0.061(3) -0.014(2) -0.006(3) -0.007(2)
C(44) 0.075(4) 0.050(3) 0.060(3) -0.015(2) -0.005(3) -0.015(2)
C(45) 0.053(2) 0.041(2) 0.048(2) -0.017(2) -0.011(2) -0.000(2)
C(46) 0.052(3) 0.045(2) 0.059(3) -0.012(2) -0.011(2) -0.008(2)
C(47) 0.057(3) 0.051(3) 0.087(4) -0.018(2) -0.016(3) -0.007(3)
C(48) 0.057(3) 0.070(4) 0.127(6) -0.023(3) -0.011(4) -0.024(4)
C(49) 0.052(3) 0.078(4) 0.107(5) -0.012(3) -0.020(3) -0.020(4)
C(50) 0.063(4) 0.068(4) 0.141(7) -0.011(3) -0.033(4) 0.014(4)
C(51) 0.060(3) 0.053(3) 0.108(5) -0.011(2) -0.023(3) -0.002(3)
C(52) 0.060(4) 0.121(7) 0.164(9) -0.015(4) -0.040(5) -0.031(7)
C(53) 0.092(9) 0.27(2) 0.55(4) -0.089(13) -0.126(17) 0.19(2)
C(54) 0.071(7) 0.144(11) 0.46(3) 0.019(7) -0.086(12) -0.075(16)
C(55) 0.093(10) 0.65(5) 0.24(2) -0.024(19) -0.092(12) -0.14(2)
C(56) 0.057(3) 0.042(2) 0.046(2) -0.022(2) -0.008(2) 0.000(2)
C(57) 0.058(3) 0.044(2) 0.058(3) -0.016(2) -0.019(2) 0.000(2)
C(58) 0.069(3) 0.052(2) 0.049(2) -0.023(2) -0.016(2) -0.001(2)
C(59) 0.062(3) 0.041(2) 0.050(2) -0.019(2) 0.001(2) -0.004(2)
C(60) 0.048(3) 0.064(3) 0.059(3) -0.014(2) -0.009(2) 0.004(2)
C(61) 0.058(3) 0.055(2) 0.053(2) -0.024(2) -0.010(2) -0.004(2)
C(62) 0.073(4) 0.052(3) 0.066(3) -0.019(2) 0.002(3) -0.007(2)
C(63) 0.33(2) 0.059(5) 0.119(8) 0.032(8) -0.010(11) -0.016(5)
C(64) 0.184(13) 0.132(9) 0.230(15) -0.077(9) 0.137(12) -0.096(10)
C(65) 0.154(11) 0.108(7) 0.200(13) -0.011(7) -0.058(10) -0.079(8)
C(66) 0.055(3) 0.039(2) 0.053(2) -0.018(2) -0.014(2) -0.003(2)
C(67) 0.064(3) 0.055(2) 0.053(2) -0.030(2) -0.019(2) -0.003(2)
C(68) 0.073(3) 0.055(3) 0.052(2) -0.027(2) -0.016(2) 0.005(2)
C(69) 0.064(3) 0.043(2) 0.070(3) -0.019(2) -0.015(2) -0.005(2)
C(70) 0.080(4) 0.065(3) 0.085(4) -0.041(3) -0.041(3) 0.009(3)
C(71) 0.079(4) 0.063(3) 0.063(3) -0.038(3) -0.030(3) 0.011(2)
C(72) 0.070(4) 0.049(3) 0.096(4) -0.024(2) -0.016(3) -0.003(3)
C(73) 0.133(8) 0.081(5) 0.115(6) -0.067(5) -0.036(5) 0.002(4)
C(74) 0.086(5) 0.082(4) 0.130(7) -0.043(4) 0.018(5) -0.030(5)
C(75) 0.106(6) 0.048(3) 0.151(8) -0.030(3) -0.013(6) 0.015(4)
C(76) 0.059(3) 0.056(3) 0.048(2) -0.018(2) -0.004(2) 0.005(2)
C(77) 0.060(3) 0.049(2) 0.055(3) -0.015(2) -0.006(2) 0.007(2)
C(78) 0.075(4) 0.066(3) 0.066(3) -0.027(3) -0.002(3) 0.006(3)
C(79) 0.099(5) 0.076(4) 0.077(4) -0.048(4) -0.009(4) 0.010(3)
C(80) 0.069(3) 0.051(2) 0.062(3) -0.026(2) -0.009(2) 0.002(2)
C(81) 0.096(5) 0.039(2) 0.067(3) -0.017(3) -0.018(3) 0.004(2)
C(82) 0.101(5) 0.039(2) 0.059(3) -0.015(3) -0.013(3) 0.004(2)
C(83) 0.068(3) 0.039(2) 0.061(3) -0.017(2) -0.015(2) 0.001(2)
C(84) 0.068(3) 0.044(2) 0.062(3) -0.020(2) -0.010(2) 0.007(2)
C(85) 0.072(4) 0.043(2) 0.072(3) -0.020(2) -0.007(3) 0.002(2)
C(86) 0.065(3) 0.036(2) 0.056(2) -0.018(2) -0.020(2) 0.000(2)
C(87) 0.066(3) 0.042(2) 0.056(2) -0.022(2) -0.021(2) 0.010(2)
C(88) 0.092(5) 0.074(4) 0.068(3) -0.045(3) -0.007(3) -0.012(3)
C(89) 0.094(5) 0.097(5) 0.085(4) -0.063(4) -0.012(4) -0.002(4)
C(90) 0.097(5) 0.068(3) 0.080(4) -0.041(3) -0.038(4) 0.000(3)
C(91) 0.083(4) 0.066(3) 0.061(3) -0.032(3) -0.017(3) -0.009(3)
C(92) 0.063(3) 0.058(3) 0.061(3) -0.027(2) -0.009(2) -0.005(2)
C(93) 0.136(8) 0.114(6) 0.117(7) -0.073(6) -0.041(6) -0.026(6)
C(94) 1.04(8) 0.56(4) 0.146(14) -0.72(6) 0.06(2) -0.09(2)
C(95) 0.41(3) 0.22(2) 0.53(4) -0.02(2) -0.39(3) -0.11(2)
C(96) 0.28(2) 0.187(14) 0.251(19) -0.125(16) -0.012(17) -0.128(15)
C(97) 0.066(3) 0.042(2) 0.057(3) -0.018(2) -0.020(2) 0.004(2)
C(98) 0.083(4) 0.037(2) 0.099(5) -0.012(2) -0.037(4) -0.007(3)
C(99) 0.091(5) 0.047(3) 0.135(7) -0.009(3) -0.061(5) -0.004(3)
C(100) 0.080(4) 0.061(3) 0.093(4) -0.027(3) -0.045(4) 0.022(3)
C(101) 0.089(4) 0.059(3) 0.075(4) -0.036(3) -0.038(3) 0.010(3)
C(102) 0.073(4) 0.044(2) 0.077(3) -0.022(2) -0.022(3) -0.004(2)
C(103) 0.097(6) 0.095(5) 0.123(7) -0.029(5) -0.060(5) 0.025(5)
C(104) 0.157(11) 0.096(7) 0.36(2) -0.011(7) -0.180(15) 0.031(10)
C(105) 0.109(8) 0.234(15) 0.174(12) -0.102(10) -0.077(8) 0.074(11)
C(106) 0.144(11) 0.32(2) 0.154(11) -0.060(13) -0.109(10) -0.005(13)
C(107) 0.060(3) 0.040(2) 0.054(2) -0.018(2) -0.015(2) -0.000(2)
C(108) 0.060(3) 0.057(3) 0.073(3) -0.026(2) -0.014(2) 0.017(2)
C(109) 0.054(3) 0.066(3) 0.071(3) -0.015(2) -0.023(2) 0.012(3)
C(110) 0.068(3) 0.044(2) 0.053(2) -0.017(2) -0.016(2) 0.002(2)
C(111) 0.058(3) 0.053(2) 0.054(2) -0.021(2) -0.009(2) 0.001(2)
C(112) 0.051(3) 0.046(2) 0.054(2) -0.014(2) -0.011(2) -0.002(2)
C(113) 0.078(4) 0.049(2) 0.066(3) -0.010(2) -0.027(3) 0.010(2)
C(114) 0.192(12) 0.094(6) 0.142(8) -0.047(7) -0.117(9) 0.044(6)
C(115) 0.101(6) 0.080(5) 0.100(6) 0.002(4) 0.020(5) 0.041(4)
C(116) 0.104(6) 0.054(3) 0.084(4) -0.003(3) -0.011(4) 0.016(3)

loop_
_atom_type_symbol
_atom_type_description
_atom_type_scat_dispersion_real
_atom_type_scat_dispersion_imag
_atom_type_scat_source
C C 0.003 0.002
;
International Tables for Crystallography
(1992, Vol. C, Tables 4.2.6.8 and 6.1.1.4)
;
H H 0.000 0.000
;
International Tables for Crystallography
(1992, Vol. C, Table 6.1.1.4)
;
O O 0.011 0.006
;
International Tables for Crystallography
(1992, Vol. C, Tables 4.2.6.8 and 6.1.1.4)
;
N N 0.006 0.003
;
International Tables for Crystallography
(1992, Vol. C, Tables 4.2.6.8 and 6.1.1.4)
;
Pd Pd -0.999 1.007
;
International Tables for Crystallography
(1992, Vol. C, Tables 4.2.6.8 and 6.1.1.4)
;

loop_
_geom_angle_atom_site_label_1
_geom_angle_atom_site_label_2
_geom_angle_atom_site_label_3
_geom_angle
_geom_angle_publ_flag
_geom_angle_site_symmetry_1
_geom_angle_site_symmetry_2
_geom_angle_site_symmetry_3
N(1) Pd(1) N(2) 80.5(2) yes . . .
N(1) Pd(1) N(3) 80.6(2) yes . . .
N(1) Pd(1) N(4) 177.4(2) yes . . .
N(2) Pd(1) N(3) 160.94(19) yes . . .
N(2) Pd(1) N(4) 97.55(19) yes . . .
N(3) Pd(1) N(4) 101.45(19) yes . . .
C(11) O(2) C(14) 118.0(6) yes . . .
C(15) O(3) C(16) 116.3(10) yes . . .
C(17) O(4) C(18) 118.2(17) yes . . .
C(19) O(5) C(20) 108.2(8) yes . . .
C(21) O(6) C(22) 114.6(11) yes . . .
C(37) O(8) C(38) 109.9(5) yes . . .
C(78) O(10) C(79) 109.6(7) yes . . .
Pd(1) N(1) C(1) 117.6(3) yes . . .
Pd(1) N(1) C(5) 117.5(3) yes . . .
C(1) N(1) C(5) 124.9(4) yes . . .
Pd(1) N(2) C(6) 114.2(4) yes . . .
Pd(1) N(2) C(7) 126.4(4) yes . . .
C(6) N(2) C(7) 118.8(5) yes . . .
Pd(1) N(3) C(28) 127.6(3) yes . . .
Pd(1) N(3) C(29) 114.2(4) yes . . .
C(28) N(3) C(29) 118.2(5) yes . . .
Pd(1) N(4) C(30) 120.1(4) yes . . .
Pd(1) N(4) C(34) 119.1(4) yes . . .
C(30) N(4) C(34) 120.8(4) yes . . .
C(36) N(5) C(38) 111.7(5) yes . . .
C(36) N(5) C(39) 126.1(6) yes . . .
C(38) N(5) C(39) 122.0(5) yes . . .
C(77) N(6) C(79) 111.9(5) yes . . .
C(77) N(6) C(80) 126.8(6) yes . . .
C(79) N(6) C(80) 120.7(6) yes . . .
N(1) C(1) C(2) 118.0(5) yes . . .
N(1) C(1) C(29) 114.5(4) yes . . .
C(2) C(1) C(29) 127.5(5) yes . . .
C(1) C(2) C(3) 119.1(6) yes . . .
C(2) C(3) C(4) 120.9(5) yes . . .
C(3) C(4) C(5) 119.1(7) yes . . .
N(1) C(5) C(4) 117.8(5) yes . . .
N(1) C(5) C(6) 113.9(5) yes . . .
C(4) C(5) C(6) 128.3(6) yes . . .
O(1) C(6) N(2) 127.8(6) yes . . .
O(1) C(6) C(5) 118.3(5) yes . . .
N(2) C(6) C(5) 113.8(5) yes . . .
N(2) C(7) C(8) 115.2(5) yes . . .
C(7) C(8) C(9) 119.8(6) yes . . .
C(7) C(8) C(13) 121.9(5) yes . . .
C(9) C(8) C(13) 118.0(6) yes . . .
C(8) C(9) C(10) 122.4(7) yes . . .
C(9) C(10) C(11) 119.5(6) yes . . .
O(2) C(11) C(10) 114.8(6) yes . . .
O(2) C(11) C(12) 125.3(7) yes . . .
C(10) C(11) C(12) 119.8(7) yes . . .
C(11) C(12) C(13) 119.1(7) yes . . .
C(8) C(13) C(12) 121.2(6) yes . . .
O(2) C(14) C(15) 110.2(7) yes . . .
O(3) C(15) C(14) 112.1(8) yes . . .
O(3) C(16) C(17) 135.0(19) yes . . .
O(4) C(17) C(16) 114.1(14) yes . . .
O(4) C(18) C(19) 108.2(17) yes . . .
O(5) C(19) C(18) 109.3(12) yes . . .
O(5) C(20) C(21) 106.6(9) yes . . .
O(6) C(21) C(20) 107.4(11) yes . . .
O(6) C(22) C(23) 126.9(10) yes . . .
O(6) C(22) C(27) 111.9(10) yes . . .
C(23) C(22) C(27) 121.2(9) yes . . .
C(22) C(23) C(24) 119.4(9) yes . . .
C(23) C(24) C(25) 120.5(7) yes . . .
C(24) C(25) C(26) 118.8(7) yes . . .
C(24) C(25) C(28) 121.7(6) yes . . .
C(26) C(25) C(28) 119.5(7) yes . . .
C(25) C(26) C(27) 122.1(8) yes . . .
C(22) C(27) C(26) 117.9(8) yes . . .
N(3) C(28) C(25) 112.0(6) yes . . .
O(7) C(29) N(3) 126.7(5) yes . . .
O(7) C(29) C(1) 120.1(5) yes . . .
N(3) C(29) C(1) 113.2(5) yes . . .
N(4) C(30) C(31) 119.2(6) yes . . .
N(4) C(30) C(35) 116.1(4) yes . . .
C(31) C(30) C(35) 124.6(6) yes . . .
C(30) C(31) C(32) 119.3(6) yes . . .
C(31) C(32) C(33) 120.7(5) yes . . .
C(32) C(33) C(34) 119.3(7) yes . . .
N(4) C(34) C(33) 120.5(6) yes . . .
N(4) C(34) C(76) 115.4(5) yes . . .
C(33) C(34) C(76) 124.1(6) yes . . .
C(30) C(35) C(36) 127.4(5) yes . . .
N(5) C(36) C(35) 124.7(5) yes . . .
N(5) C(36) C(37) 103.9(6) yes . . .
C(35) C(36) C(37) 131.4(6) yes . . .
O(8) C(37) C(36) 105.3(5) yes . . .
O(8) C(38) O(9) 123.7(7) yes . . .
O(8) C(38) N(5) 109.0(6) yes . . .
O(9) C(38) N(5) 127.3(6) yes . . .
N(5) C(39) C(40) 120.8(4) yes . . .
N(5) C(39) C(44) 119.3(5) yes . . .
C(40) C(39) C(44) 119.9(5) yes . . .
C(39) C(40) C(41) 120.1(5) yes . . .
C(40) C(41) C(42) 122.2(5) yes . . .
C(41) C(42) C(43) 116.8(5) yes . . .
C(41) C(42) C(45) 125.4(4) yes . . .
C(43) C(42) C(45) 117.6(4) yes . . .
C(42) C(43) C(44) 121.7(5) yes . . .
C(39) C(44) C(43) 119.2(5) yes . . .
C(42) C(45) C(46) 104.9(4) yes . . .
C(42) C(45) C(56) 113.1(3) yes . . .
C(42) C(45) C(66) 111.6(5) yes . . .
C(46) C(45) C(56) 110.7(5) yes . . .
C(46) C(45) C(66) 111.5(4) yes . . .
C(56) C(45) C(66) 105.1(4) yes . . .
C(45) C(46) C(47) 119.4(4) yes . . .
C(45) C(46) C(51) 124.7(6) yes . . .
C(47) C(46) C(51) 115.9(6) yes . . .
C(46) C(47) C(48) 123.0(6) yes . . .
C(47) C(48) C(49) 120.7(8) yes . . .
C(48) C(49) C(50) 116.7(7) yes . . .
C(48) C(49) C(52) 122.5(8) yes . . .
C(50) C(49) C(52) 120.8(7) yes . . .
C(49) C(50) C(51) 122.5(7) yes . . .
C(46) C(51) C(50) 121.0(7) yes . . .
C(49) C(52) C(53) 111.2(9) yes . . .
C(49) C(52) C(54) 111.5(10) yes . . .
C(49) C(52) C(55) 107.6(8) yes . . .
C(53) C(52) C(54) 107.7(10) yes . . .
C(53) C(52) C(55) 108.9(15) yes . . .
C(54) C(52) C(55) 109.9(13) yes . . .
C(45) C(56) C(57) 123.3(4) yes . . .
C(45) C(56) C(61) 120.5(5) yes . . .
C(57) C(56) C(61) 115.9(4) yes . . .
C(56) C(57) C(58) 121.7(5) yes . . .
C(57) C(58) C(59) 122.9(6) yes . . .
C(58) C(59) C(60) 115.4(4) yes . . .
C(58) C(59) C(62) 122.6(6) yes . . .
C(60) C(59) C(62) 121.9(5) yes . . .
C(59) C(60) C(61) 122.1(5) yes . . .
C(56) C(61) C(60) 121.8(6) yes . . .
C(59) C(62) C(63) 109.7(5) yes . . .
C(59) C(62) C(64) 109.0(6) yes . . .
C(59) C(62) C(65) 112.6(6) yes . . .
C(63) C(62) C(64) 110.8(8) yes . . .
C(63) C(62) C(65) 107.7(8) yes . . .
C(64) C(62) C(65) 107.1(8) yes . . .
C(45) C(66) C(67) 119.0(5) yes . . .
C(45) C(66) C(71) 123.6(5) yes . . .
C(67) C(66) C(71) 117.4(6) yes . . .
C(66) C(67) C(68) 121.7(6) yes . . .
C(67) C(68) C(69) 122.1(5) yes . . .
C(68) C(69) C(70) 116.0(6) yes . . .
C(68) C(69) C(72) 121.3(5) yes . . .
C(70) C(69) C(72) 122.7(7) yes . . .
C(69) C(70) C(71) 121.6(7) yes . . .
C(66) C(71) C(70) 121.1(6) yes . . .
C(69) C(72) C(73) 112.5(6) yes . . .
C(69) C(72) C(74) 109.8(5) yes . . .
C(69) C(72) C(75) 108.7(6) yes . . .
C(73) C(72) C(74) 108.6(7) yes . . .
C(73) C(72) C(75) 110.4(6) yes . . .
C(74) C(72) C(75) 106.7(6) yes . . .
C(34) C(76) C(77) 128.1(5) yes . . .
N(6) C(77) C(76) 125.3(5) yes . . .
N(6) C(77) C(78) 103.6(6) yes . . .
C(76) C(77) C(78) 131.1(6) yes . . .
O(10) C(78) C(77) 104.5(5) yes . . .
O(10) C(79) O(11) 123.0(9) yes . . .
O(10) C(79) N(6) 109.1(8) yes . . .
O(11) C(79) N(6) 127.9(7) yes . . .
N(6) C(80) C(81) 118.4(5) yes . . .
N(6) C(80) C(85) 122.1(5) yes . . .
C(81) C(80) C(85) 119.5(5) yes . . .
C(80) C(81) C(82) 119.9(5) yes . . .
C(81) C(82) C(83) 121.1(5) yes . . .
C(82) C(83) C(84) 117.4(5) yes . . .
C(82) C(83) C(86) 117.2(4) yes . . .
C(84) C(83) C(86) 125.1(4) yes . . .
C(83) C(84) C(85) 121.9(5) yes . . .
C(80) C(85) C(84) 120.0(5) yes . . .
C(83) C(86) C(87) 112.2(5) yes . . .
C(83) C(86) C(97) 102.6(4) yes . . .
C(83) C(86) C(107) 113.8(3) yes . . .
C(87) C(86) C(97) 113.2(4) yes . . .
C(87) C(86) C(107) 103.5(4) yes . . .
C(97) C(86) C(107) 111.9(5) yes . . .
C(86) C(87) C(88) 122.5(5) yes . . .
C(86) C(87) C(92) 120.8(6) yes . . .
C(88) C(87) C(92) 116.5(6) yes . . .
C(87) C(88) C(89) 121.6(6) yes . . .
C(88) C(89) C(90) 121.6(9) yes . . .
C(89) C(90) C(91) 116.5(8) yes . . .
C(89) C(90) C(93) 121.9(8) yes . . .
C(91) C(90) C(93) 121.5(7) yes . . .
C(90) C(91) C(92) 122.1(6) yes . . .
C(87) C(92) C(91) 121.6(6) yes . . .
C(90) C(93) C(94) 110.2(11) yes . . .
C(90) C(93) C(95) 107.7(10) yes . . .
C(90) C(93) C(96) 114.1(11) yes . . .
C(94) C(93) C(95) 110.5(15) yes . . .
C(94) C(93) C(96) 110.3(12) yes . . .
C(95) C(93) C(96) 103.9(11) yes . . .
C(86) C(97) C(98) 123.9(6) yes . . .
C(86) C(97) C(102) 119.1(4) yes . . .
C(98) C(97) C(102) 116.5(6) yes . . .
C(97) C(98) C(99) 121.5(7) yes . . .
C(98) C(99) C(100) 121.7(6) yes . . .
C(99) C(100) C(101) 116.9(7) yes . . .
C(99) C(100) C(103) 123.2(6) yes . . .
C(101) C(100) C(103) 119.9(8) yes . . .
C(100) C(101) C(102) 121.6(7) yes . . .
C(97) C(102) C(101) 121.9(5) yes . . .
C(100) C(103) C(104) 110.8(9) yes . . .
C(100) C(103) C(105) 108.6(7) yes . . .
C(100) C(103) C(106) 109.1(7) yes . . .
C(104) C(103) C(105) 108.6(8) yes . . .
C(104) C(103) C(106) 112.4(10) yes . . .
C(105) C(103) C(106) 107.3(11) yes . . .
C(86) C(107) C(108) 119.4(5) yes . . .
C(86) C(107) C(112) 123.9(4) yes . . .
C(108) C(107) C(112) 116.4(5) yes . . .
C(107) C(108) C(109) 121.5(6) yes . . .
C(108) C(109) C(110) 121.9(5) yes . . .
C(109) C(110) C(111) 116.0(5) yes . . .
C(109) C(110) C(113) 120.8(5) yes . . .
C(111) C(110) C(113) 123.2(5) yes . . .
C(110) C(111) C(112) 122.5(5) yes . . .
C(107) C(112) C(111) 121.6(5) yes . . .
C(110) C(113) C(114) 108.7(6) yes . . .
C(110) C(113) C(115) 112.6(5) yes . . .
C(110) C(113) C(116) 109.7(5) yes . . .
C(114) C(113) C(115) 110.0(6) yes . . .
C(114) C(113) C(116) 107.9(6) yes . . .
C(115) C(113) C(116) 107.8(6) yes . . .
C(1) C(2) H(1) 120.5 no . . .
C(3) C(2) H(1) 120.5 no . . .
C(2) C(3) H(2) 119.5 no . . .
C(4) C(3) H(2) 119.5 no . . .
C(3) C(4) H(3) 120.4 no . . .
C(5) C(4) H(3) 120.4 no . . .
N(2) C(7) H(4) 108.5 no . . .
N(2) C(7) H(5) 108.5 no . . .
C(8) C(7) H(4) 108.5 no . . .
C(8) C(7) H(5) 108.5 no . . .
H(4) C(7) H(5) 107.5 no . . .
C(8) C(9) H(6) 118.8 no . . .
C(10) C(9) H(6) 118.8 no . . .
C(9) C(10) H(7) 120.2 no . . .
C(11) C(10) H(7) 120.2 no . . .
C(11) C(12) H(8) 120.5 no . . .
C(13) C(12) H(8) 120.5 no . . .
C(8) C(13) H(9) 119.4 no . . .
C(12) C(13) H(9) 119.4 no . . .
O(2) C(14) H(10) 109.6 no . . .
O(2) C(14) H(11) 109.6 no . . .
C(15) C(14) H(10) 109.6 no . . .
C(15) C(14) H(11) 109.6 no . . .
H(10) C(14) H(11) 108.1 no . . .
O(3) C(15) H(12) 109.2 no . . .
O(3) C(15) H(13) 109.2 no . . .
C(14) C(15) H(12) 109.2 no . . .
C(14) C(15) H(13) 109.2 no . . .
H(12) C(15) H(13) 107.9 no . . .
O(3) C(16) H(14) 103.4 no . . .
O(3) C(16) H(15) 103.4 no . . .
C(17) C(16) H(14) 103.4 no . . .
C(17) C(16) H(15) 103.4 no . . .
H(14) C(16) H(15) 105.2 no . . .
O(4) C(17) H(16) 108.7 no . . .
O(4) C(17) H(17) 108.7 no . . .
C(16) C(17) H(16) 108.7 no . . .
C(16) C(17) H(17) 108.7 no . . .
H(16) C(17) H(17) 107.6 no . . .
O(4) C(18) H(18) 110.1 no . . .
O(4) C(18) H(19) 110.1 no . . .
C(19) C(18) H(18) 110.0 no . . .
C(19) C(18) H(19) 110.1 no . . .
H(18) C(18) H(19) 108.4 no . . .
O(5) C(19) H(20) 109.8 no . . .
O(5) C(19) H(21) 109.8 no . . .
C(18) C(19) H(20) 109.8 no . . .
C(18) C(19) H(21) 109.8 no . . .
H(20) C(19) H(21) 108.3 no . . .
O(5) C(20) H(22) 110.4 no . . .
O(5) C(20) H(23) 110.4 no . . .
C(21) C(20) H(22) 110.4 no . . .
C(21) C(20) H(23) 110.4 no . . .
H(22) C(20) H(23) 108.6 no . . .
O(6) C(21) H(24) 110.2 no . . .
O(6) C(21) H(25) 110.2 no . . .
C(20) C(21) H(24) 110.2 no . . .
C(20) C(21) H(25) 110.2 no . . .
H(24) C(21) H(25) 108.5 no . . .
C(22) C(23) H(26) 120.3 no . . .
C(24) C(23) H(26) 120.3 no . . .
C(23) C(24) H(27) 119.8 no . . .
C(25) C(24) H(27) 119.8 no . . .
C(25) C(26) H(28) 119.0 no . . .
C(27) C(26) H(28) 118.9 no . . .
C(22) C(27) H(29) 121.1 no . . .
C(26) C(27) H(29) 121.0 no . . .
N(3) C(28) H(30) 109.2 no . . .
N(3) C(28) H(31) 109.2 no . . .
C(25) C(28) H(30) 109.2 no . . .
C(25) C(28) H(31) 109.2 no . . .
H(30) C(28) H(31) 107.9 no . . .
C(30) C(31) H(32) 120.3 no . . .
C(32) C(31) H(32) 120.3 no . . .
C(31) C(32) H(33) 119.7 no . . .
C(33) C(32) H(33) 119.7 no . . .
C(32) C(33) H(34) 120.4 no . . .
C(34) C(33) H(34) 120.4 no . . .
C(30) C(35) H(35) 116.3 no . . .
C(36) C(35) H(35) 116.3 no . . .
O(8) C(37) H(36) 110.7 no . . .
O(8) C(37) H(37) 110.7 no . . .
C(36) C(37) H(36) 110.7 no . . .
C(36) C(37) H(37) 110.7 no . . .
H(36) C(37) H(37) 108.8 no . . .
C(39) C(40) H(38) 119.9 no . . .
C(41) C(40) H(38) 119.9 no . . .
C(40) C(41) H(39) 118.9 no . . .
C(42) C(41) H(39) 118.9 no . . .
C(42) C(43) H(40) 119.2 no . . .
C(44) C(43) H(40) 119.2 no . . .
C(39) C(44) H(41) 120.4 no . . .
C(43) C(44) H(41) 120.4 no . . .
C(46) C(47) H(42) 118.5 no . . .
C(48) C(47) H(42) 118.5 no . . .
C(47) C(48) H(43) 119.7 no . . .
C(49) C(48) H(43) 119.7 no . . .
C(49) C(50) H(44) 118.7 no . . .
C(51) C(50) H(44) 118.7 no . . .
C(46) C(51) H(45) 119.5 no . . .
C(50) C(51) H(45) 119.5 no . . .
C(52) C(53) H(46) 109.5 no . . .
C(52) C(53) H(47) 109.5 no . . .
C(52) C(53) H(48) 109.5 no . . .
H(46) C(53) H(47) 109.5 no . . .
H(46) C(53) H(48) 109.5 no . . .
H(47) C(53) H(48) 109.5 no . . .
C(52) C(54) H(49) 109.5 no . . .
C(52) C(54) H(50) 109.5 no . . .
C(52) C(54) H(51) 109.5 no . . .
H(49) C(54) H(50) 109.5 no . . .
H(49) C(54) H(51) 109.5 no . . .
H(50) C(54) H(51) 109.5 no . . .
C(52) C(55) H(52) 109.5 no . . .
C(52) C(55) H(53) 109.5 no . . .
C(52) C(55) H(54) 109.5 no . . .
H(52) C(55) H(53) 109.5 no . . .
H(52) C(55) H(54) 109.5 no . . .
H(53) C(55) H(54) 109.5 no . . .
C(56) C(57) H(55) 119.1 no . . .
C(58) C(57) H(55) 119.1 no . . .
C(57) C(58) H(56) 118.5 no . . .
C(59) C(58) H(56) 118.5 no . . .
C(59) C(60) H(57) 119.0 no . . .
C(61) C(60) H(57) 119.0 no . . .
C(56) C(61) H(58) 119.1 no . . .
C(60) C(61) H(58) 119.1 no . . .
C(62) C(63) H(59) 109.5 no . . .
C(62) C(63) H(60) 109.5 no . . .
C(62) C(63) H(61) 109.5 no . . .
H(59) C(63) H(60) 109.5 no . . .
H(59) C(63) H(61) 109.5 no . . .
H(60) C(63) H(61) 109.5 no . . .
C(62) C(64) H(62) 109.5 no . . .
C(62) C(64) H(63) 109.5 no . . .
C(62) C(64) H(64) 109.5 no . . .
H(62) C(64) H(63) 109.5 no . . .
H(62) C(64) H(64) 109.5 no . . .
H(63) C(64) H(64) 109.5 no . . .
C(62) C(65) H(65) 109.5 no . . .
C(62) C(65) H(66) 109.5 no . . .
C(62) C(65) H(67) 109.5 no . . .
H(65) C(65) H(66) 109.5 no . . .
H(65) C(65) H(67) 109.5 no . . .
H(66) C(65) H(67) 109.5 no . . .
C(66) C(67) H(68) 119.1 no . . .
C(68) C(67) H(68) 119.2 no . . .
C(67) C(68) H(69) 119.0 no . . .
C(69) C(68) H(69) 119.0 no . . .
C(69) C(70) H(70) 119.2 no . . .
C(71) C(70) H(70) 119.2 no . . .
C(66) C(71) H(71) 119.5 no . . .
C(70) C(71) H(71) 119.4 no . . .
C(72) C(73) H(72) 109.5 no . . .
C(72) C(73) H(73) 109.5 no . . .
C(72) C(73) H(74) 109.5 no . . .
H(72) C(73) H(73) 109.5 no . . .
H(72) C(73) H(74) 109.5 no . . .
H(73) C(73) H(74) 109.5 no . . .
C(72) C(74) H(75) 109.5 no . . .
C(72) C(74) H(76) 109.5 no . . .
C(72) C(74) H(77) 109.5 no . . .
H(75) C(74) H(76) 109.5 no . . .
H(75) C(74) H(77) 109.5 no . . .
H(76) C(74) H(77) 109.5 no . . .
C(72) C(75) H(78) 109.5 no . . .
C(72) C(75) H(79) 109.5 no . . .
C(72) C(75) H(80) 109.5 no . . .
H(78) C(75) H(79) 109.5 no . . .
H(78) C(75) H(80) 109.5 no . . .
H(79) C(75) H(80) 109.5 no . . .
C(34) C(76) H(81) 115.9 no . . .
C(77) C(76) H(81) 115.9 no . . .
O(10) C(78) H(82) 110.9 no . . .
O(10) C(78) H(83) 110.9 no . . .
C(77) C(78) H(82) 110.9 no . . .
C(77) C(78) H(83) 110.9 no . . .
H(82) C(78) H(83) 108.9 no . . .
C(80) C(81) H(84) 120.1 no . . .
C(82) C(81) H(84) 120.1 no . . .
C(81) C(82) H(85) 119.4 no . . .
C(83) C(82) H(85) 119.4 no . . .
C(83) C(84) H(86) 119.1 no . . .
C(85) C(84) H(86) 119.1 no . . .
C(80) C(85) H(87) 120.0 no . . .
C(84) C(85) H(87) 120.0 no . . .
C(87) C(88) H(88) 119.2 no . . .
C(89) C(88) H(88) 119.2 no . . .
C(88) C(89) H(89) 119.2 no . . .
C(90) C(89) H(89) 119.2 no . . .
C(90) C(91) H(90) 118.9 no . . .
C(92) C(91) H(90) 118.9 no . . .
C(87) C(92) H(91) 119.2 no . . .
C(91) C(92) H(91) 119.2 no . . .
C(93) C(94) H(92) 109.5 no . . .
C(93) C(94) H(93) 109.5 no . . .
C(93) C(94) H(94) 109.5 no . . .
H(92) C(94) H(93) 109.5 no . . .
H(92) C(94) H(94) 109.5 no . . .
H(93) C(94) H(94) 109.5 no . . .
C(93) C(95) H(95) 109.5 no . . .
C(93) C(95) H(96) 109.5 no . . .
C(93) C(95) H(97) 109.5 no . . .
H(95) C(95) H(96) 109.5 no . . .
H(95) C(95) H(97) 109.5 no . . .
H(96) C(95) H(97) 109.5 no . . .
C(93) C(96) H(98) 109.5 no . . .
C(93) C(96) H(99) 109.5 no . . .
C(93) C(96) H(100) 109.5 no . . .
H(98) C(96) H(99) 109.5 no . . .
H(98) C(96) H(100) 109.5 no . . .
H(99) C(96) H(100) 109.5 no . . .
C(97) C(98) H(101) 119.3 no . . .
C(99) C(98) H(101) 119.3 no . . .
C(98) C(99) H(102) 119.1 no . . .
C(100) C(99) H(102) 119.1 no . . .
C(100) C(101) H(103) 119.2 no . . .
C(102) C(101) H(103) 119.2 no . . .
C(97) C(102) H(104) 119.0 no . . .
C(101) C(102) H(104) 119.0 no . . .
C(103) C(104) H(105) 109.5 no . . .
C(103) C(104) H(106) 109.5 no . . .
C(103) C(104) H(107) 109.5 no . . .
H(105) C(104) H(106) 109.5 no . . .
H(105) C(104) H(107) 109.5 no . . .
H(106) C(104) H(107) 109.5 no . . .
C(103) C(105) H(108) 109.5 no . . .
C(103) C(105) H(109) 109.5 no . . .
C(103) C(105) H(110) 109.5 no . . .
H(108) C(105) H(109) 109.5 no . . .
H(108) C(105) H(110) 109.5 no . . .
H(109) C(105) H(110) 109.5 no . . .
C(103) C(106) H(111) 109.5 no . . .
C(103) C(106) H(112) 109.5 no . . .
C(103) C(106) H(113) 109.5 no . . .
H(111) C(106) H(112) 109.5 no . . .
H(111) C(106) H(113) 109.5 no . . .
H(112) C(106) H(113) 109.5 no . . .
C(107) C(108) H(114) 119.2 no . . .
C(109) C(108) H(114) 119.2 no . . .
C(108) C(109) H(115) 119.0 no . . .
C(110) C(109) H(115) 119.0 no . . .
C(110) C(111) H(116) 118.8 no . . .
C(112) C(111) H(116) 118.8 no . . .
C(107) C(112) H(117) 119.2 no . . .
C(111) C(112) H(117) 119.2 no . . .
C(113) C(114) H(118) 109.5 no . . .
C(113) C(114) H(119) 109.5 no . . .
C(113) C(114) H(120) 109.5 no . . .
H(118) C(114) H(119) 109.5 no . . .
H(118) C(114) H(120) 109.5 no . . .
H(119) C(114) H(120) 109.5 no . . .
C(113) C(115) H(121) 109.5 no . . .
C(113) C(115) H(122) 109.5 no . . .
C(113) C(115) H(123) 109.5 no . . .
H(121) C(115) H(122) 109.5 no . . .
H(121) C(115) H(123) 109.5 no . . .
H(122) C(115) H(123) 109.5 no . . .
C(113) C(116) H(124) 109.5 no . . .
C(113) C(116) H(125) 109.5 no . . .
C(113) C(116) H(126) 109.5 no . . .
H(124) C(116) H(125) 109.5 no . . .
H(124) C(116) H(126) 109.5 no . . .
H(125) C(116) H(126) 109.5 no . . .
O(12) C(117) H(127) 109.5 no . . .
O(12) C(117) H(128) 109.5 no . . .
O(12) C(117) H(129) 109.5 no . . .
H(127) C(117) H(128) 109.5 no . . .
H(127) C(117) H(129) 109.5 no . . .
H(128) C(117) H(129) 109.5 no . . .
O(13) C(118) H(130) 109.5 no . . .
O(13) C(118) H(131) 109.5 no . . .
O(13) C(118) H(132) 109.5 no . . .
H(130) C(118) H(131) 109.5 no . . .
H(130) C(118) H(132) 109.5 no . . .
H(131) C(118) H(132) 109.5 no . . .
O(14) C(119) H(133) 109.5 no . . .
O(14) C(119) H(134) 109.5 no . . .
O(14) C(119) H(135) 109.5 no . . .
H(133) C(119) H(134) 109.5 no . . .
H(133) C(119) H(135) 109.5 no . . .
H(134) C(119) H(135) 109.5 no . . .
O(15) C(120) H(151) 109.5 no . . .
O(15) C(120) H(152) 109.5 no . . .
O(15) C(120) H(153) 109.5 no . . .
H(151) C(120) H(152) 109.5 no . . .
H(151) C(120) H(153) 109.5 no . . .
H(152) C(120) H(153) 109.5 no . . .
O(16) C(121) H(136) 109.5 no . . .
O(16) C(121) H(137) 109.5 no . . .
O(16) C(121) H(138) 109.5 no . . .
H(136) C(121) H(137) 109.5 no . . .
H(136) C(121) H(138) 109.5 no . . .
H(137) C(121) H(138) 109.5 no . . .
O(17) C(122) H(139) 109.5 no . . .
O(17) C(122) H(140) 109.5 no . . .
O(17) C(122) H(141) 109.5 no . . .
H(139) C(122) H(140) 109.5 no . . .
H(139) C(122) H(141) 109.5 no . . .
H(140) C(122) H(141) 109.5 no . . .
O(18) C(123) H(142) 109.5 no . . .
O(18) C(123) H(143) 109.5 no . . .
O(18) C(123) H(144) 109.5 no . . .
H(142) C(123) H(143) 109.5 no . . .
H(142) C(123) H(144) 109.5 no . . .
H(143) C(123) H(144) 109.5 no . . .
O(19) C(124) H(145) 109.5 no . . .
O(19) C(124) H(146) 109.5 no . . .
O(19) C(124) H(147) 109.5 no . . .
H(145) C(124) H(146) 109.5 no . . .
H(145) C(124) H(147) 109.5 no . . .
H(146) C(124) H(147) 109.5 no . . .
O(20) C(125) H(148) 109.5 no . . .
O(20) C(125) H(149) 109.5 no . . .
O(20) C(125) H(150) 109.5 no . . .
H(148) C(125) H(149) 109.5 no . . .
H(148) C(125) H(150) 109.5 no . . .
H(149) C(125) H(150) 109.5 no . . .

loop_
_geom_bond_atom_site_label_1
_geom_bond_atom_site_label_2
_geom_bond_distance
_geom_bond_publ_flag
_geom_bond_site_symmetry_1
_geom_bond_site_symmetry_2
Pd(1) N(1) 1.911(4) yes . .
Pd(1) N(2) 2.039(5) yes . .
Pd(1) N(3) 2.028(4) yes . .
Pd(1) N(4) 2.055(4) yes . .
O(1) C(6) 1.248(9) yes . .
O(2) C(11) 1.354(10) yes . .
O(2) C(14) 1.426(12) yes . .
O(3) C(15) 1.435(12) yes . .
O(3) C(16) 1.34(2) yes . .
O(4) C(17) 1.435(19) yes . .
O(4) C(18) 1.36(2) yes . .
O(5) C(19) 1.465(19) yes . .
O(5) C(20) 1.422(13) yes . .
O(6) C(21) 1.309(19) yes . .
O(6) C(22) 1.393(13) yes . .
O(7) C(29) 1.249(7) yes . .
O(8) C(37) 1.440(10) yes . .
O(8) C(38) 1.338(7) yes . .
O(9) C(38) 1.193(10) yes . .
O(10) C(78) 1.437(11) yes . .
O(10) C(79) 1.349(9) yes . .
O(11) C(79) 1.189(13) yes . .
O(12) C(117) 1.403(16) yes . .
O(13) C(118) 1.45(4) yes . .
O(14) C(119) 1.45(4) yes . .
O(15) C(120) 1.42(2) yes . .
O(16) C(121) 1.44(4) yes . .
O(17) C(122) 1.43(3) yes . .
O(18) C(123) 1.42(2) yes . .
O(19) C(124) 1.42(3) yes . .
O(20) C(125) 1.41(3) yes . .
N(1) C(1) 1.337(7) yes . .
N(1) C(5) 1.340(8) yes . .
N(2) C(6) 1.317(8) yes . .
N(2) C(7) 1.456(7) yes . .
N(3) C(28) 1.458(8) yes . .
N(3) C(29) 1.342(7) yes . .
N(4) C(30) 1.361(8) yes . .
N(4) C(34) 1.342(8) yes . .
N(5) C(36) 1.403(8) yes . .
N(5) C(38) 1.371(10) yes . .
N(5) C(39) 1.440(7) yes . .
N(6) C(77) 1.395(9) yes . .
N(6) C(79) 1.363(12) yes . .
N(6) C(80) 1.429(7) yes . .
C(1) C(2) 1.405(8) yes . .
C(1) C(29) 1.466(8) yes . .
C(2) C(3) 1.372(11) yes . .
C(3) C(4) 1.381(10) yes . .
C(4) C(5) 1.401(8) yes . .
C(5) C(6) 1.478(8) yes . .
C(7) C(8) 1.520(10) yes . .
C(8) C(9) 1.376(9) yes . .
C(8) C(13) 1.379(11) yes . .
C(9) C(10) 1.352(11) yes . .
C(10) C(11) 1.384(12) yes . .
C(11) C(12) 1.388(10) yes . .
C(12) C(13) 1.383(11) yes . .
C(14) C(15) 1.519(14) yes . .
C(16) C(17) 1.45(2) yes . .
C(18) C(19) 1.58(2) yes . .
C(20) C(21) 1.62(2) yes . .
C(22) C(23) 1.350(15) yes . .
C(22) C(27) 1.395(16) yes . .
C(23) C(24) 1.405(12) yes . .
C(24) C(25) 1.341(12) yes . .
C(25) C(26) 1.398(10) yes . .
C(25) C(28) 1.508(10) yes . .
C(26) C(27) 1.351(13) yes . .
C(30) C(31) 1.408(7) yes . .
C(30) C(35) 1.440(9) yes . .
C(31) C(32) 1.367(11) yes . .
C(32) C(33) 1.357(11) yes . .
C(33) C(34) 1.400(8) yes . .
C(34) C(76) 1.445(9) yes . .
C(35) C(36) 1.318(10) yes . .
C(36) C(37) 1.487(8) yes . .
C(39) C(40) 1.384(7) yes . .
C(39) C(44) 1.373(7) yes . .
C(40) C(41) 1.372(8) yes . .
C(41) C(42) 1.374(7) yes . .
C(42) C(43) 1.407(7) yes . .
C(42) C(45) 1.549(7) yes . .
C(43) C(44) 1.391(8) yes . .
C(45) C(46) 1.529(8) yes . .
C(45) C(56) 1.547(6) yes . .
C(45) C(66) 1.548(8) yes . .
C(46) C(47) 1.380(10) yes . .
C(46) C(51) 1.377(8) yes . .
C(47) C(48) 1.368(10) yes . .
C(48) C(49) 1.390(10) yes . .
C(49) C(50) 1.353(13) yes . .
C(49) C(52) 1.532(12) yes . .
C(50) C(51) 1.391(11) yes . .
C(52) C(53) 1.53(2) yes . .
C(52) C(54) 1.512(15) yes . .
C(52) C(55) 1.50(2) yes . .
C(56) C(57) 1.372(9) yes . .
C(56) C(61) 1.390(7) yes . .
C(57) C(58) 1.378(7) yes . .
C(58) C(59) 1.368(8) yes . .
C(59) C(60) 1.386(9) yes . .
C(59) C(62) 1.533(7) yes . .
C(60) C(61) 1.373(7) yes . .
C(62) C(63) 1.509(11) yes . .
C(62) C(64) 1.522(15) yes . .
C(62) C(65) 1.541(17) yes . .
C(66) C(67) 1.376(7) yes . .
C(66) C(71) 1.357(10) yes . .
C(67) C(68) 1.381(10) yes . .
C(68) C(69) 1.368(10) yes . .
C(69) C(70) 1.393(9) yes . .
C(69) C(72) 1.521(10) yes . .
C(70) C(71) 1.399(11) yes . .
C(72) C(73) 1.522(13) yes . .
C(72) C(74) 1.526(10) yes . .
C(72) C(75) 1.553(9) yes . .
C(76) C(77) 1.323(10) yes . .
C(77) C(78) 1.505(9) yes . .
C(80) C(81) 1.385(7) yes . .
C(80) C(85) 1.370(8) yes . .
C(81) C(82) 1.388(9) yes . .
C(82) C(83) 1.400(8) yes . .
C(83) C(84) 1.372(7) yes . .
C(83) C(86) 1.529(7) yes . .
C(84) C(85) 1.391(8) yes . .
C(86) C(87) 1.550(9) yes . .
C(86) C(97) 1.541(9) yes . .
C(86) C(107) 1.546(7) yes . .
C(87) C(88) 1.359(11) yes . .
C(87) C(92) 1.380(7) yes . .
C(88) C(89) 1.384(13) yes . .
C(89) C(90) 1.376(10) yes . .
C(90) C(91) 1.355(12) yes . .
C(90) C(93) 1.542(15) yes . .
C(91) C(92) 1.372(11) yes . .
C(93) C(94) 1.51(2) yes . .
C(93) C(95) 1.53(2) yes . .
C(93) C(96) 1.524(16) yes . .
C(97) C(98) 1.379(7) yes . .
C(97) C(102) 1.375(10) yes . .
C(98) C(99) 1.379(12) yes . .
C(99) C(100) 1.362(13) yes . .
C(100) C(101) 1.382(8) yes . .
C(100) C(103) 1.549(13) yes . .
C(101) C(102) 1.364(11) yes . .
C(103) C(104) 1.531(12) yes . .
C(103) C(105) 1.537(17) yes . .
C(103) C(106) 1.521(16) yes . .
C(107) C(108) 1.384(8) yes . .
C(107) C(112) 1.373(8) yes . .
C(108) C(109) 1.382(8) yes . .
C(109) C(110) 1.379(9) yes . .
C(110) C(111) 1.370(8) yes . .
C(110) C(113) 1.537(7) yes . .
C(111) C(112) 1.380(7) yes . .
C(113) C(114) 1.555(15) yes . .
C(113) C(115) 1.504(11) yes . .
C(113) C(116) 1.528(8) yes . .
C(2) H(1) 0.930 no . .
C(3) H(2) 0.930 no . .
C(4) H(3) 0.930 no . .
C(7) H(4) 0.970 no . .
C(7) H(5) 0.970 no . .
C(9) H(6) 0.930 no . .
C(10) H(7) 0.930 no . .
C(12) H(8) 0.930 no . .
C(13) H(9) 0.930 no . .
C(14) H(10) 0.970 no . .
C(14) H(11) 0.970 no . .
C(15) H(12) 0.970 no . .
C(15) H(13) 0.970 no . .
C(16) H(14) 0.970 no . .
C(16) H(15) 0.970 no . .
C(17) H(16) 0.970 no . .
C(17) H(17) 0.970 no . .
C(18) H(18) 0.970 no . .
C(18) H(19) 0.970 no . .
C(19) H(20) 0.970 no . .
C(19) H(21) 0.970 no . .
C(20) H(22) 0.970 no . .
C(20) H(23) 0.970 no . .
C(21) H(24) 0.970 no . .
C(21) H(25) 0.970 no . .
C(23) H(26) 0.930 no . .
C(24) H(27) 0.930 no . .
C(26) H(28) 0.930 no . .
C(27) H(29) 0.930 no . .
C(28) H(30) 0.970 no . .
C(28) H(31) 0.970 no . .
C(31) H(32) 0.930 no . .
C(32) H(33) 0.930 no . .
C(33) H(34) 0.930 no . .
C(35) H(35) 0.930 no . .
C(37) H(36) 0.970 no . .
C(37) H(37) 0.970 no . .
C(40) H(38) 0.930 no . .
C(41) H(39) 0.930 no . .
C(43) H(40) 0.930 no . .
C(44) H(41) 0.930 no . .
C(47) H(42) 0.930 no . .
C(48) H(43) 0.930 no . .
C(50) H(44) 0.930 no . .
C(51) H(45) 0.930 no . .
C(53) H(46) 0.960 no . .
C(53) H(47) 0.960 no . .
C(53) H(48) 0.960 no . .
C(54) H(49) 0.960 no . .
C(54) H(50) 0.960 no . .
C(54) H(51) 0.960 no . .
C(55) H(52) 0.960 no . .
C(55) H(53) 0.960 no . .
C(55) H(54) 0.960 no . .
C(57) H(55) 0.930 no . .
C(58) H(56) 0.930 no . .
C(60) H(57) 0.930 no . .
C(61) H(58) 0.930 no . .
C(63) H(59) 0.960 no . .
C(63) H(60) 0.960 no . .
C(63) H(61) 0.960 no . .
C(64) H(62) 0.960 no . .
C(64) H(63) 0.960 no . .
C(64) H(64) 0.960 no . .
C(65) H(65) 0.960 no . .
C(65) H(66) 0.960 no . .
C(65) H(67) 0.960 no . .
C(67) H(68) 0.930 no . .
C(68) H(69) 0.930 no . .
C(70) H(70) 0.930 no . .
C(71) H(71) 0.930 no . .
C(73) H(72) 0.960 no . .
C(73) H(73) 0.960 no . .
C(73) H(74) 0.960 no . .
C(74) H(75) 0.960 no . .
C(74) H(76) 0.960 no . .
C(74) H(77) 0.960 no . .
C(75) H(78) 0.960 no . .
C(75) H(79) 0.960 no . .
C(75) H(80) 0.960 no . .
C(76) H(81) 0.930 no . .
C(78) H(82) 0.970 no . .
C(78) H(83) 0.970 no . .
C(81) H(84) 0.930 no . .
C(82) H(85) 0.930 no . .
C(84) H(86) 0.930 no . .
C(85) H(87) 0.930 no . .
C(88) H(88) 0.930 no . .
C(89) H(89) 0.930 no . .
C(91) H(90) 0.930 no . .
C(92) H(91) 0.930 no . .
C(94) H(92) 0.960 no . .
C(94) H(93) 0.960 no . .
C(94) H(94) 0.960 no . .
C(95) H(95) 0.960 no . .
C(95) H(96) 0.960 no . .
C(95) H(97) 0.960 no . .
C(96) H(98) 0.960 no . .
C(96) H(99) 0.960 no . .
C(96) H(100) 0.960 no . .
C(98) H(101) 0.930 no . .
C(99) H(102) 0.930 no . .
C(101) H(103) 0.930 no . .
C(102) H(104) 0.930 no . .
C(104) H(105) 0.960 no . .
C(104) H(106) 0.960 no . .
C(104) H(107) 0.960 no . .
C(105) H(108) 0.960 no . .
C(105) H(109) 0.960 no . .
C(105) H(110) 0.960 no . .
C(106) H(111) 0.960 no . .
C(106) H(112) 0.960 no . .
C(106) H(113) 0.960 no . .
C(108) H(114) 0.930 no . .
C(109) H(115) 0.930 no . .
C(111) H(116) 0.930 no . .
C(112) H(117) 0.930 no . .
C(114) H(118) 0.960 no . .
C(114) H(119) 0.960 no . .
C(114) H(120) 0.960 no . .
C(115) H(121) 0.960 no . .
C(115) H(122) 0.960 no . .
C(115) H(123) 0.960 no . .
C(116) H(124) 0.960 no . .
C(116) H(125) 0.960 no . .
C(116) H(126) 0.960 no . .
C(117) H(127) 0.960 no . .
C(117) H(128) 0.960 no . .
C(117) H(129) 0.960 no . .
C(118) H(130) 0.960 no . .
C(118) H(131) 0.960 no . .
C(118) H(132) 0.960 no . .
C(119) H(133) 0.960 no . .
C(119) H(134) 0.960 no . .
C(119) H(135) 0.960 no . .
C(120) H(151) 0.960 no . .
C(120) H(152) 0.960 no . .
C(120) H(153) 0.960 no . .
C(121) H(136) 0.960 no . .
C(121) H(137) 0.960 no . .
C(121) H(138) 0.960 no . .
C(122) H(139) 0.960 no . .
C(122) H(140) 0.960 no . .
C(122) H(141) 0.960 no . .
C(123) H(142) 0.960 no . .
C(123) H(143) 0.960 no . .
C(123) H(144) 0.960 no . .
C(124) H(145) 0.960 no . .
C(124) H(146) 0.960 no . .
C(124) H(147) 0.960 no . .
C(125) H(148) 0.960 no . .
C(125) H(149) 0.960 no . .
C(125) H(150) 0.960 no . .

loop_
_geom_contact_atom_site_label_1
_geom_contact_atom_site_label_2
_geom_contact_distance
_geom_contact_publ_flag
_geom_contact_site_symmetry_1
_geom_contact_site_symmetry_2
O(1) O(15) 2.907(12) ? . .
O(1) O(16) 3.30(3) ? . .
O(2) O(8) 3.432(6) ? . 2_666
O(2) O(9) 3.489(7) ? . 2_666
O(2) N(5) 3.482(6) ? . 2_666
O(2) C(38) 3.229(7) ? . 2_666
O(3) C(19) 3.52(2) ? . 2_656
O(4) C(119) 3.16(3) ? . 2_666
O(5) C(119) 3.45(3) ? . 2_666
O(7) O(12) 2.650(13) ? . .
O(7) C(117) 3.302(16) ? . .
O(8) O(2) 3.432(6) ? . 2_666
O(8) N(5) 3.441(6) ? . 2_766
O(8) C(11) 3.572(8) ? . 2_666
O(8) C(38) 3.338(7) ? . 2_766
O(9) O(2) 3.489(7) ? . 2_666
O(9) C(37) 3.343(7) ? . 2_766
O(11) O(19) 2.901(18) ? . .
O(11) C(18) 3.46(2) ? . 2_656
O(11) C(123) 3.42(2) ? . .
O(12) O(7) 2.650(13) ? . .
O(12) O(18) 2.748(17) ? . 1_655
O(12) C(123) 3.33(2) ? . 1_655
O(13) C(48) 3.57(2) ? . .
O(15) O(1) 2.907(12) ? . .
O(15) C(7) 3.593(14) ? . .
O(15) C(13) 3.357(12) ? . .
O(15) C(31) 3.311(13) ? . 2_666
O(15) C(32) 3.596(15) ? . 2_666
O(16) O(1) 3.30(3) ? . .
O(17) O(18) 3.53(2) ? . .
O(18) O(12) 2.748(17) ? . 1_455
O(18) O(17) 3.53(2) ? . .
O(18) C(105) 3.54(2) ? . 1_455
O(18) C(117) 3.598(18) ? . 1_455
O(18) C(122) 2.49(2) ? . .
O(19) O(11) 2.901(18) ? . .
O(19) O(20) 2.82(2) ? . .
O(19) C(81) 3.25(2) ? . .
O(19) C(82) 3.47(2) ? . .
O(19) C(88) 3.576(18) ? . .
O(19) C(123) 3.57(2) ? . .
O(19) C(125) 3.59(2) ? . .
O(20) O(19) 2.82(2) ? . .
N(5) O(2) 3.482(6) ? . 2_666
N(5) O(8) 3.441(6) ? . 2_766
C(7) O(15) 3.593(14) ? . .
C(10) C(35) 3.574(8) ? . 2_666
C(10) C(36) 3.315(8) ? . 2_666
C(10) C(37) 3.590(9) ? . 2_666
C(10) C(118) 3.41(3) ? . 2_666
C(11) O(8) 3.572(8) ? . 2_666
C(11) C(37) 3.478(8) ? . 2_666
C(13) O(15) 3.357(12) ? . .
C(18) O(11) 3.46(2) ? . 2_656
C(19) O(3) 3.52(2) ? . 2_656
C(31) O(15) 3.311(13) ? . 2_666
C(32) O(15) 3.596(15) ? . 2_666
C(33) C(119) 3.54(3) ? . 2_666
C(35) C(10) 3.574(8) ? . 2_666
C(36) C(10) 3.315(8) ? . 2_666
C(37) O(9) 3.343(7) ? . 2_766
C(37) C(10) 3.590(9) ? . 2_666
C(37) C(11) 3.478(8) ? . 2_666
C(37) C(38) 3.495(9) ? . 2_766
C(38) O(2) 3.229(7) ? . 2_666
C(38) O(8) 3.338(7) ? . 2_766
C(38) C(37) 3.495(9) ? . 2_766
C(38) C(38) 3.563(8) ? . 2_766
C(48) O(13) 3.57(2) ? . .
C(78) C(119) 3.47(2) ? . 2_666
C(81) O(19) 3.25(2) ? . .
C(82) O(19) 3.47(2) ? . .
C(88) O(19) 3.576(18) ? . .
C(105) O(18) 3.54(2) ? . 1_655
C(108) C(122) 3.49(2) ? . .
C(117) O(7) 3.302(16) ? . .
C(117) O(18) 3.598(18) ? . 1_655
C(118) C(10) 3.41(3) ? . 2_666
C(118) C(119) 2.77(3) ? . .
C(119) O(4) 3.16(3) ? . 2_666
C(119) O(5) 3.45(3) ? . 2_666
C(119) C(33) 3.54(3) ? . 2_666
C(119) C(78) 3.47(2) ? . 2_666
C(119) C(118) 2.77(3) ? . .
C(121) C(122) 2.85(3) ? . .
C(122) O(18) 2.49(2) ? . .
C(122) C(108) 3.49(2) ? . .
C(122) C(121) 2.85(3) ? . .
C(122) C(123) 3.49(3) ? . .
C(123) O(11) 3.42(2) ? . .
C(123) O(12) 3.33(2) ? . 1_455
C(123) O(19) 3.57(2) ? . .
C(123) C(122) 3.49(3) ? . .
C(125) O(19) 3.59(2) ? . .
O(1) H(151) 3.341 ? . .
O(2) H(36) 3.528 ? . 2_666
O(2) H(41) 2.981 ? . 2_666
O(2) H(131) 3.291 ? . 2_666
O(3) H(21) 2.606 ? . 2_656
O(3) H(22) 2.909 ? . 2_656
O(4) H(133) 3.212 ? . 2_666
O(4) H(134) 2.414 ? . 2_666
O(4) H(135) 3.459 ? . 2_666
O(4) H(146) 3.220 ? . 2_656
O(5) H(133) 3.157 ? . 2_666
O(5) H(134) 2.973 ? . 2_666
O(6) H(24) 3.005 ? . 2_756
O(7) H(129) 2.999 ? . .
O(8) H(11) 3.249 ? . 2_666
O(8) H(30) 3.549 ? . 2_766
O(8) H(38) 3.141 ? . 2_766
O(8) H(128) 3.437 ? . 2_766
O(8) H(129) 3.384 ? . 2_766
O(9) H(11) 3.395 ? . 2_666
O(9) H(12) 2.862 ? . 2_666
O(9) H(28) 3.073 ? . 2_766
O(9) H(30) 3.175 ? . 2_766
O(9) H(37) 2.624 ? . 2_766
O(11) H(19) 2.531 ? . 2_656
O(11) H(142) 3.061 ? . .
O(11) H(143) 3.529 ? . .
O(11) H(144) 3.136 ? . .
O(11) H(145) 3.445 ? . .
O(12) H(8) 3.274 ? . 1_655
O(12) H(11) 3.416 ? . 1_655
O(12) H(31) 2.994 ? . .
O(12) H(111) 3.442 ? . .
O(12) H(142) 2.909 ? . 1_655
O(13) H(4) 3.264 ? . .
O(13) H(7) 2.929 ? . 2_666
O(13) H(33) 3.485 ? . 2_666
O(13) H(43) 3.489 ? . .
O(13) H(46) 3.466 ? . .
O(13) H(135) 3.014 ? . .
O(14) H(33) 3.578 ? . 2_666
O(14) H(34) 3.154 ? . 2_666
O(14) H(49) 3.487 ? . .
O(14) H(106) 3.482 ? . 1_465
O(14) H(132) 3.166 ? . .
O(15) H(4) 2.858 ? . .
O(15) H(9) 3.117 ? . .
O(15) H(32) 2.546 ? . 2_666
O(15) H(33) 3.121 ? . 2_666
O(15) H(36) 3.079 ? . 2_666
O(15) H(37) 3.540 ? . 2_666
O(15) H(127) 3.593 ? . 1_455
O(15) H(128) 3.410 ? . 1_455
O(16) H(3) 3.415 ? . .
O(16) H(115) 3.217 ? . .
O(16) H(120) 3.432 ? . 2_665
O(16) H(124) 3.294 ? . .
O(16) H(127) 3.504 ? . 1_455
O(16) H(139) 3.241 ? . .
O(16) H(140) 3.495 ? . .
O(16) H(151) 3.239 ? . .
O(17) H(53) 3.585 ? . 2_665
O(17) H(60) 3.595 ? . 1_455
O(17) H(61) 3.547 ? . 1_455
O(17) H(114) 3.257 ? . .
O(17) H(136) 3.268 ? . .
O(18) H(60) 3.421 ? . 1_455
O(18) H(109) 3.046 ? . 1_455
O(18) H(110) 3.128 ? . 1_455
O(18) H(127) 3.549 ? . 1_455
O(18) H(138) 3.502 ? . .
O(18) H(139) 3.044 ? . .
O(18) H(140) 2.486 ? . .
O(18) H(141) 1.735 ? . .
O(19) H(17) 2.827 ? . 2_656
O(19) H(19) 3.428 ? . 2_656
O(19) H(84) 3.129 ? . .
O(19) H(85) 3.486 ? . .
O(19) H(88) 2.865 ? . .
O(19) H(89) 3.460 ? . .
O(19) H(144) 2.667 ? . .
O(19) H(150) 3.362 ? . .
O(20) H(17) 3.073 ? . 2_656
N(5) H(7) 3.321 ? . 2_666
N(5) H(37) 3.566 ? . 2_766
C(7) H(6) 3.388 ? . 2_666
C(7) H(32) 3.584 ? . 2_666
C(8) H(32) 3.383 ? . 2_666
C(8) H(36) 3.347 ? . 2_666
C(9) H(5) 3.403 ? . 2_666
C(9) H(32) 3.469 ? . 2_666
C(9) H(36) 3.268 ? . 2_666
C(9) H(131) 3.581 ? . 2_666
C(10) H(36) 3.058 ? . 2_666
C(10) H(131) 2.674 ? . 2_666
C(10) H(132) 3.541 ? . 2_666
C(11) H(36) 2.890 ? . 2_666
C(11) H(131) 3.410 ? . 2_666
C(12) H(36) 2.957 ? . 2_666
C(12) H(128) 2.773 ? . 1_455
C(12) H(142) 3.341 ? . .
C(13) H(36) 3.173 ? . 2_666
C(13) H(128) 3.243 ? . 1_455
C(15) H(21) 3.032 ? . 2_656
C(15) H(22) 3.101 ? . 2_656
C(16) H(41) 3.439 ? . 2_666
C(16) H(131) 3.471 ? . 2_666
C(17) H(130) 3.447 ? . 2_666
C(17) H(131) 3.593 ? . 2_666
C(17) H(134) 3.335 ? . 2_666
C(17) H(146) 3.200 ? . 2_656
C(18) H(18) 3.159 ? . 2_656
C(18) H(134) 3.367 ? . 2_666
C(19) H(13) 3.557 ? . 2_656
C(19) H(134) 3.259 ? . 2_666
C(20) H(13) 3.329 ? . 2_656
C(22) H(23) 3.408 ? . 2_756
C(22) H(24) 3.333 ? . 2_756
C(23) H(23) 3.319 ? . 2_756
C(25) H(13) 3.592 ? . 1_655
C(26) H(13) 3.325 ? . 1_655
C(27) H(24) 3.555 ? . 2_756
C(29) H(129) 3.574 ? . .
C(31) H(4) 3.263 ? . 2_666
C(32) H(4) 3.324 ? . 2_666
C(32) H(132) 3.225 ? . 2_666
C(32) H(133) 3.589 ? . 2_666
C(33) H(132) 2.939 ? . 2_666
C(33) H(133) 2.835 ? . 2_666
C(35) H(6) 3.593 ? . 2_666
C(35) H(7) 3.397 ? . 2_666
C(36) H(7) 3.240 ? . 2_666
C(38) H(11) 3.436 ? . 2_666
C(38) H(12) 3.502 ? . 2_666
C(38) H(37) 3.007 ? . 2_766
C(40) H(129) 2.999 ? . .
C(41) H(129) 3.046 ? . .
C(44) H(7) 3.493 ? . 2_666
C(44) H(14) 3.413 ? . 2_666
C(44) H(131) 3.437 ? . .
C(50) H(93) 3.596 ? . 1_565
C(51) H(148) 3.385 ? . 1_565
C(53) H(73) 3.508 ? . 1_455
C(53) H(151) 3.283 ? . .
C(54) H(73) 3.430 ? . 1_455
C(55) H(63) 3.209 ? . 2_765
C(55) H(76) 3.464 ? . 1_455
C(55) H(118) 3.491 ? . 2_665
C(55) H(119) 3.539 ? . 2_665
C(57) H(65) 3.181 ? . 2_765
C(58) H(56) 3.486 ? . 2_765
C(58) H(65) 3.434 ? . 2_765
C(59) H(122) 3.539 ? . 2_765
C(59) H(123) 3.317 ? . 2_765
C(60) H(123) 2.947 ? . 2_765
C(60) H(127) 3.391 ? . .
C(60) H(138) 2.928 ? . 1_655
C(61) H(123) 3.339 ? . 2_765
C(61) H(127) 3.329 ? . .
C(63) H(139) 3.483 ? . 1_655
C(63) H(141) 3.282 ? . 1_655
C(64) H(52) 3.441 ? . 2_765
C(64) H(53) 3.475 ? . 2_765
C(64) H(122) 3.466 ? . 2_765
C(64) H(123) 3.230 ? . 2_765
C(64) H(125) 3.354 ? . 2_765
C(64) H(126) 3.577 ? . 2_765
C(64) H(138) 3.471 ? . 1_655
C(64) H(139) 3.476 ? . 1_655
C(65) H(68) 3.104 ? . 2_765
C(66) H(149) 3.561 ? . 1_565
C(67) H(65) 3.541 ? . 2_765
C(67) H(121) 2.962 ? . 2_765
C(68) H(116) 3.243 ? . 2_765
C(68) H(121) 2.932 ? . 2_765
C(68) H(149) 3.326 ? . 1_565
C(69) H(149) 2.946 ? . 1_565
C(70) H(149) 2.878 ? . 1_565
C(70) H(152) 3.489 ? . 1_655
C(71) H(149) 3.216 ? . 1_565
C(71) H(152) 3.469 ? . 1_655
C(71) H(153) 3.422 ? . 1_655
C(72) H(149) 3.567 ? . 1_565
C(73) H(48) 3.596 ? . 1_655
C(73) H(50) 3.100 ? . 1_655
C(73) H(102) 3.120 ? . 1_565
C(74) H(54) 3.271 ? . 1_655
C(74) H(119) 3.056 ? . 2_765
C(75) H(90) 3.360 ? . 2_765
C(75) H(100) 3.418 ? . 1_565
C(75) H(101) 3.034 ? . 1_565
C(75) H(149) 3.385 ? . 1_565
C(78) H(131) 3.554 ? . 2_666
C(78) H(132) 3.353 ? . 2_666
C(78) H(133) 2.586 ? . 2_666
C(79) H(19) 3.385 ? . 2_656
C(79) H(142) 3.560 ? . .
C(80) H(143) 3.195 ? . .
C(84) H(143) 3.058 ? . .
C(85) H(143) 2.782 ? . .
C(88) H(147) 3.413 ? . .
C(89) H(147) 3.118 ? . .
C(91) H(77) 3.556 ? . 2_765
C(91) H(78) 3.379 ? . 1_545
C(91) H(79) 3.478 ? . 1_545
C(91) H(79) 3.256 ? . 2_765
C(91) H(80) 3.389 ? . 1_545
C(92) H(79) 3.486 ? . 1_545
C(92) H(80) 3.512 ? . 1_545
C(94) H(44) 3.338 ? . 1_545
C(95) H(105) 3.527 ? . 2_755
C(95) H(108) 3.595 ? . 2_755
C(96) H(78) 3.336 ? . 1_545
C(96) H(91) 3.599 ? . 2_755
C(98) H(79) 3.323 ? . 1_545
C(98) H(80) 3.527 ? . 1_545
C(98) H(98) 3.185 ? . 2_755
C(99) H(72) 3.193 ? . 1_545
C(99) H(98) 3.242 ? . 2_755
C(105) H(141) 3.418 ? . 1_655
C(106) H(20) 3.294 ? . 2_756
C(106) H(145) 3.296 ? . 1_655
C(108) H(136) 3.367 ? . .
C(108) H(140) 2.678 ? . .
C(109) H(75) 3.582 ? . 2_765
C(109) H(136) 2.812 ? . .
C(109) H(139) 3.520 ? . .
C(109) H(140) 3.034 ? . .
C(110) H(75) 3.168 ? . 2_765
C(111) H(69) 3.119 ? . 2_765
C(111) H(75) 2.983 ? . 2_765
C(112) H(69) 3.597 ? . 2_765
C(112) H(75) 3.337 ? . 2_765
C(113) H(137) 3.541 ? . 2_665
C(114) H(52) 3.515 ? . 2_665
C(114) H(54) 3.360 ? . 2_665
C(114) H(76) 3.247 ? . 2_765
C(114) H(124) 3.491 ? . 2_665
C(114) H(125) 3.380 ? . 2_665
C(114) H(137) 3.164 ? . 2_665
C(115) H(62) 3.275 ? . 2_765
C(115) H(64) 3.431 ? . 2_765
C(115) H(137) 3.394 ? . 2_665
C(116) H(62) 3.388 ? . 2_765
C(116) H(64) 3.535 ? . 2_765
C(116) H(118) 3.505 ? . 2_665
C(116) H(120) 3.367 ? . 2_665
C(116) H(137) 3.443 ? . 2_665
C(117) H(8) 3.119 ? . 1_655
C(117) H(11) 3.599 ? . 1_655
C(117) H(31) 3.536 ? . .
C(117) H(38) 3.509 ? . .
C(117) H(39) 3.379 ? . .
C(117) H(58) 3.469 ? . .
C(117) H(153) 3.382 ? . 1_655
C(118) H(7) 2.665 ? . 2_666
C(118) H(16) 3.285 ? . 2_666
C(118) H(34) 3.243 ? . 2_666
C(118) H(83) 3.115 ? . 2_666
C(118) H(133) 2.823 ? . .
C(118) H(134) 3.222 ? . .
C(118) H(135) 1.985 ? . .
C(119) H(34) 2.688 ? . 2_666
C(119) H(82) 2.734 ? . 2_666
C(119) H(83) 3.339 ? . 2_666
C(119) H(130) 2.611 ? . .
C(119) H(131) 3.301 ? . .
C(119) H(132) 2.129 ? . .
C(120) H(32) 3.487 ? . 2_666
C(120) H(33) 3.599 ? . 2_666
C(120) H(71) 3.395 ? . 1_455
C(120) H(127) 3.544 ? . 1_455
C(121) H(57) 2.953 ? . 1_455
C(121) H(64) 3.017 ? . 1_455
C(121) H(115) 2.732 ? . .
C(121) H(120) 3.150 ? . 2_665
C(121) H(123) 3.274 ? . 2_665
C(121) H(124) 3.272 ? . .
C(121) H(125) 3.509 ? . 2_665
C(121) H(139) 2.099 ? . .
C(121) H(140) 2.908 ? . .
C(121) H(141) 3.201 ? . .
C(122) H(60) 3.013 ? . 1_455
C(122) H(61) 3.595 ? . 1_455
C(122) H(64) 3.566 ? . 1_455
C(122) H(114) 2.814 ? . .
C(122) H(115) 3.107 ? . .
C(122) H(136) 2.181 ? . .
C(122) H(137) 3.540 ? . .
C(122) H(138) 2.710 ? . .
C(122) H(143) 3.530 ? . .
C(123) H(8) 3.277 ? . .
C(123) H(140) 3.146 ? . .
C(123) H(141) 2.941 ? . .
C(123) H(145) 3.171 ? . .
C(124) H(17) 3.271 ? . 2_656
C(124) H(88) 3.407 ? . .
C(124) H(89) 3.183 ? . .
C(124) H(107) 3.051 ? . 1_455
C(124) H(109) 3.205 ? . 1_455
C(124) H(112) 3.252 ? . 1_455
C(124) H(144) 2.709 ? . .
C(124) H(150) 3.551 ? . .
C(125) H(45) 3.212 ? . 1_545
C(125) H(80) 3.347 ? . 1_545
H(3) O(16) 3.415 ? . .
H(4) O(13) 3.264 ? . .
H(4) O(15) 2.858 ? . .
H(4) C(31) 3.263 ? . 2_666
H(4) C(32) 3.324 ? . 2_666
H(4) H(6) 3.421 ? . 2_666
H(4) H(32) 2.976 ? . 2_666
H(4) H(33) 3.102 ? . 2_666
H(5) C(9) 3.403 ? . 2_666
H(5) H(6) 2.540 ? . 2_666
H(6) C(7) 3.388 ? . 2_666
H(6) C(35) 3.593 ? . 2_666
H(6) H(4) 3.421 ? . 2_666
H(6) H(5) 2.540 ? . 2_666
H(6) H(6) 3.204 ? . 2_666
H(7) O(13) 2.929 ? . 2_666
H(7) N(5) 3.321 ? . 2_666
H(7) C(35) 3.397 ? . 2_666
H(7) C(36) 3.240 ? . 2_666
H(7) C(44) 3.493 ? . 2_666
H(7) C(118) 2.665 ? . 2_666
H(7) H(35) 3.382 ? . 2_666
H(7) H(36) 3.537 ? . 2_666
H(7) H(41) 3.079 ? . 2_666
H(7) H(130) 3.453 ? . 2_666
H(7) H(131) 1.919 ? . 2_666
H(7) H(132) 2.979 ? . 2_666
H(8) O(12) 3.274 ? . 1_455
H(8) C(117) 3.119 ? . 1_455
H(8) C(123) 3.277 ? . .
H(8) H(36) 3.396 ? . 2_666
H(8) H(128) 2.295 ? . 1_455
H(8) H(142) 2.512 ? . .
H(8) H(143) 3.263 ? . .
H(9) O(15) 3.117 ? . .
H(9) H(128) 3.144 ? . 1_455
H(9) H(143) 3.419 ? . .
H(10) H(21) 3.199 ? . 2_656
H(10) H(142) 3.140 ? . .
H(11) O(8) 3.249 ? . 2_666
H(11) O(9) 3.395 ? . 2_666
H(11) O(12) 3.416 ? . 1_455
H(11) C(38) 3.436 ? . 2_666
H(11) C(117) 3.599 ? . 1_455
H(11) H(30) 3.577 ? . 1_455
H(11) H(31) 3.175 ? . 1_455
H(11) H(128) 3.132 ? . 1_455
H(12) O(9) 2.862 ? . 2_666
H(12) C(38) 3.502 ? . 2_666
H(12) H(22) 3.593 ? . 2_656
H(12) H(28) 3.226 ? . 1_455
H(12) H(41) 2.993 ? . 2_666
H(13) C(19) 3.557 ? . 2_656
H(13) C(20) 3.329 ? . 2_656
H(13) C(25) 3.592 ? . 1_455
H(13) C(26) 3.325 ? . 1_455
H(13) H(21) 2.662 ? . 2_656
H(13) H(22) 2.459 ? . 2_656
H(13) H(23) 3.444 ? . 2_656
H(13) H(28) 3.251 ? . 1_455
H(14) C(44) 3.413 ? . 2_666
H(14) H(40) 3.588 ? . 2_666
H(14) H(41) 2.550 ? . 2_666
H(14) H(131) 3.227 ? . 2_666
H(15) H(41) 3.494 ? . 2_666
H(15) H(131) 2.928 ? . 2_666
H(16) C(118) 3.285 ? . 2_666
H(16) H(130) 2.673 ? . 2_666
H(16) H(131) 3.083 ? . 2_666
H(16) H(134) 3.125 ? . 2_666
H(16) H(135) 3.406 ? . 2_666
H(16) H(146) 3.024 ? . 2_656
H(16) H(148) 3.086 ? . 2_656
H(17) O(19) 2.827 ? . 2_656
H(17) O(20) 3.073 ? . 2_656
H(17) C(124) 3.271 ? . 2_656
H(17) H(146) 2.841 ? . 2_656
H(17) H(148) 3.401 ? . 2_656
H(18) C(18) 3.159 ? . 2_656
H(18) H(18) 2.662 ? . 2_656
H(18) H(19) 2.820 ? . 2_656
H(18) H(21) 3.591 ? . 2_656
H(19) O(11) 2.531 ? . 2_656
H(19) O(19) 3.428 ? . 2_656
H(19) C(79) 3.385 ? . 2_656
H(19) H(18) 2.820 ? . 2_656
H(19) H(145) 3.453 ? . 2_656
H(20) C(106) 3.294 ? . 2_756
H(20) H(112) 2.683 ? . 2_756
H(20) H(113) 3.038 ? . 2_756
H(20) H(134) 3.013 ? . 2_666
H(20) H(145) 2.972 ? . 2_656
H(20) H(146) 3.516 ? . 2_656
H(21) O(3) 2.606 ? . 2_656
H(21) C(15) 3.032 ? . 2_656
H(21) H(10) 3.199 ? . 2_656
H(21) H(13) 2.662 ? . 2_656
H(21) H(18) 3.591 ? . 2_656
H(22) O(3) 2.909 ? . 2_656
H(22) C(15) 3.101 ? . 2_656
H(22) H(12) 3.593 ? . 2_656
H(22) H(13) 2.459 ? . 2_656
H(23) C(22) 3.408 ? . 2_756
H(23) C(23) 3.319 ? . 2_756
H(23) H(13) 3.444 ? . 2_656
H(23) H(26) 3.483 ? . 2_756
H(23) H(113) 3.261 ? . 2_756
H(24) O(6) 3.005 ? . 2_756
H(24) C(22) 3.333 ? . 2_756
H(24) C(27) 3.555 ? . 2_756
H(24) H(24) 3.417 ? . 2_756
H(24) H(29) 3.421 ? . 2_756
H(26) H(23) 3.483 ? . 2_756
H(28) O(9) 3.073 ? . 2_766
H(28) H(12) 3.226 ? . 1_655
H(28) H(13) 3.251 ? . 1_655
H(29) H(24) 3.421 ? . 2_756
H(30) O(8) 3.549 ? . 2_766
H(30) O(9) 3.175 ? . 2_766
H(30) H(11) 3.577 ? . 1_655
H(31) O(12) 2.994 ? . .
H(31) C(117) 3.536 ? . .
H(31) H(11) 3.175 ? . 1_655
H(31) H(129) 3.133 ? . .
H(32) O(15) 2.546 ? . 2_666
H(32) C(7) 3.584 ? . 2_666
H(32) C(8) 3.383 ? . 2_666
H(32) C(9) 3.469 ? . 2_666
H(32) C(120) 3.487 ? . 2_666
H(32) H(4) 2.976 ? . 2_666
H(32) H(152) 3.338 ? . 2_666
H(33) O(13) 3.485 ? . 2_666
H(33) O(14) 3.578 ? . 2_666
H(33) O(15) 3.121 ? . 2_666
H(33) C(120) 3.599 ? . 2_666
H(33) H(4) 3.102 ? . 2_666
H(33) H(132) 2.883 ? . 2_666
H(33) H(133) 3.437 ? . 2_666
H(33) H(135) 3.426 ? . 2_666
H(33) H(152) 3.135 ? . 2_666
H(34) O(14) 3.154 ? . 2_666
H(34) C(118) 3.243 ? . 2_666
H(34) C(119) 2.688 ? . 2_666
H(34) H(131) 3.476 ? . 2_666
H(34) H(132) 2.332 ? . 2_666
H(34) H(133) 1.921 ? . 2_666
H(34) H(134) 3.475 ? . 2_666
H(34) H(135) 2.873 ? . 2_666
H(35) H(7) 3.382 ? . 2_666
H(36) O(2) 3.528 ? . 2_666
H(36) O(15) 3.079 ? . 2_666
H(36) C(8) 3.347 ? . 2_666
H(36) C(9) 3.268 ? . 2_666
H(36) C(10) 3.058 ? . 2_666
H(36) C(11) 2.890 ? . 2_666
H(36) C(12) 2.957 ? . 2_666
H(36) C(13) 3.173 ? . 2_666
H(36) H(7) 3.537 ? . 2_666
H(36) H(8) 3.396 ? . 2_666
H(36) H(128) 3.066 ? . 2_766
H(37) O(9) 2.624 ? . 2_766
H(37) O(15) 3.540 ? . 2_666
H(37) N(5) 3.566 ? . 2_766
H(37) C(38) 3.007 ? . 2_766
H(38) O(8) 3.141 ? . 2_766
H(38) C(117) 3.509 ? . .
H(38) H(129) 2.552 ? . .
H(39) C(117) 3.379 ? . .
H(39) H(127) 3.329 ? . .
H(39) H(129) 2.650 ? . .
H(40) H(14) 3.588 ? . 2_666
H(40) H(148) 2.741 ? . 1_565
H(41) O(2) 2.981 ? . 2_666
H(41) C(16) 3.439 ? . 2_666
H(41) H(7) 3.079 ? . 2_666
H(41) H(12) 2.993 ? . 2_666
H(41) H(14) 2.550 ? . 2_666
H(41) H(15) 3.494 ? . 2_666
H(41) H(131) 2.979 ? . .
H(43) O(13) 3.489 ? . .
H(44) C(94) 3.338 ? . 1_565
H(44) H(92) 3.446 ? . 1_565
H(44) H(93) 2.925 ? . 1_565
H(44) H(94) 3.112 ? . 1_565
H(45) C(125) 3.212 ? . 1_565
H(45) H(93) 3.082 ? . 1_565
H(45) H(148) 2.835 ? . 1_565
H(45) H(149) 3.162 ? . 1_565
H(45) H(150) 3.107 ? . 1_565
H(46) O(13) 3.466 ? . .
H(46) H(135) 3.556 ? . .
H(46) H(151) 3.231 ? . .
H(47) H(151) 3.057 ? . .
H(48) C(73) 3.596 ? . 1_455
H(48) H(73) 2.708 ? . 1_455
H(48) H(76) 2.849 ? . 1_455
H(48) H(119) 3.298 ? . 2_665
H(48) H(151) 3.011 ? . .
H(49) O(14) 3.487 ? . .
H(49) H(73) 3.575 ? . 1_455
H(49) H(106) 3.564 ? . 1_465
H(49) H(107) 3.556 ? . 1_465
H(49) H(130) 3.501 ? . .
H(49) H(135) 3.132 ? . .
H(50) C(73) 3.100 ? . 1_455
H(50) H(72) 2.753 ? . 1_455
H(50) H(73) 2.595 ? . 1_455
H(50) H(76) 3.170 ? . 1_455
H(50) H(77) 3.332 ? . 1_455
H(50) H(105) 3.338 ? . 1_465
H(50) H(106) 3.547 ? . 1_465
H(51) H(105) 3.436 ? . 1_465
H(51) H(107) 3.577 ? . 1_465
H(52) C(64) 3.441 ? . 2_765
H(52) C(114) 3.515 ? . 2_665
H(52) H(62) 3.473 ? . 2_765
H(52) H(63) 2.910 ? . 2_765
H(52) H(64) 3.408 ? . 2_765
H(52) H(118) 3.052 ? . 2_665
H(52) H(119) 3.367 ? . 2_665
H(52) H(120) 3.574 ? . 2_665
H(53) O(17) 3.585 ? . 2_665
H(53) C(64) 3.475 ? . 2_765
H(53) H(63) 2.636 ? . 2_765
H(54) C(74) 3.271 ? . 1_455
H(54) C(114) 3.360 ? . 2_665
H(54) H(76) 2.542 ? . 1_455
H(54) H(77) 3.171 ? . 1_455
H(54) H(118) 3.044 ? . 2_665
H(54) H(119) 2.858 ? . 2_665
H(55) H(62) 2.960 ? . 2_765
H(55) H(65) 2.880 ? . 2_765
H(56) C(58) 3.486 ? . 2_765
H(56) H(56) 3.040 ? . 2_765
H(56) H(62) 3.373 ? . 2_765
H(56) H(65) 3.299 ? . 2_765
H(57) C(121) 2.953 ? . 1_655
H(57) H(123) 2.977 ? . 2_765
H(57) H(127) 2.883 ? . .
H(57) H(136) 3.598 ? . 1_655
H(57) H(137) 3.165 ? . 1_655
H(57) H(138) 2.065 ? . 1_655
H(57) H(139) 3.462 ? . 1_655
H(58) C(117) 3.469 ? . .
H(58) H(123) 3.575 ? . 2_765
H(58) H(127) 2.776 ? . .
H(58) H(129) 3.306 ? . .
H(58) H(153) 2.801 ? . 1_655
H(60) O(17) 3.595 ? . 1_655
H(60) O(18) 3.421 ? . 1_655
H(60) C(122) 3.013 ? . 1_655
H(60) H(138) 2.827 ? . 1_655
H(60) H(139) 2.753 ? . 1_655
H(60) H(141) 2.516 ? . 1_655
H(61) O(17) 3.547 ? . 1_655
H(61) C(122) 3.595 ? . 1_655
H(61) H(99) 3.233 ? . 2_755
H(61) H(139) 3.479 ? . 1_655
H(61) H(141) 3.226 ? . 1_655
H(62) C(115) 3.275 ? . 2_765
H(62) C(116) 3.388 ? . 2_765
H(62) H(52) 3.473 ? . 2_765
H(62) H(55) 2.960 ? . 2_765
H(62) H(56) 3.373 ? . 2_765
H(62) H(122) 2.780 ? . 2_765
H(62) H(123) 2.948 ? . 2_765
H(62) H(125) 3.077 ? . 2_765
H(62) H(126) 2.912 ? . 2_765
H(63) C(55) 3.209 ? . 2_765
H(63) H(52) 2.910 ? . 2_765
H(63) H(53) 2.636 ? . 2_765
H(63) H(139) 3.474 ? . 1_655
H(64) C(115) 3.431 ? . 2_765
H(64) C(116) 3.535 ? . 2_765
H(64) C(121) 3.017 ? . 1_655
H(64) C(122) 3.566 ? . 1_655
H(64) H(52) 3.408 ? . 2_765
H(64) H(122) 3.363 ? . 2_765
H(64) H(123) 2.714 ? . 2_765
H(64) H(125) 2.847 ? . 2_765
H(64) H(126) 3.469 ? . 2_765
H(64) H(136) 3.197 ? . 1_655
H(64) H(137) 2.808 ? . 1_655
H(64) H(138) 2.574 ? . 1_655
H(64) H(139) 2.744 ? . 1_655
H(65) C(57) 3.181 ? . 2_765
H(65) C(58) 3.434 ? . 2_765
H(65) C(67) 3.541 ? . 2_765
H(65) H(55) 2.880 ? . 2_765
H(65) H(56) 3.299 ? . 2_765
H(65) H(68) 2.647 ? . 2_765
H(66) H(68) 3.412 ? . 2_765
H(67) H(68) 2.808 ? . 2_765
H(67) H(99) 3.326 ? . 2_755
H(67) H(100) 3.517 ? . 2_755
H(68) C(65) 3.104 ? . 2_765
H(68) H(65) 2.647 ? . 2_765
H(68) H(66) 3.412 ? . 2_765
H(68) H(67) 2.808 ? . 2_765
H(68) H(116) 3.331 ? . 2_765
H(68) H(121) 3.017 ? . 2_765
H(69) C(111) 3.119 ? . 2_765
H(69) C(112) 3.597 ? . 2_765
H(69) H(100) 2.985 ? . 1_565
H(69) H(116) 2.626 ? . 2_765
H(69) H(117) 3.505 ? . 2_765
H(69) H(121) 2.979 ? . 2_765
H(70) H(149) 3.184 ? . 1_565
H(70) H(152) 3.042 ? . 1_655
H(71) C(120) 3.395 ? . 1_655
H(71) H(152) 3.002 ? . 1_655
H(71) H(153) 2.958 ? . 1_655
H(72) C(99) 3.193 ? . 1_565
H(72) H(50) 2.753 ? . 1_655
H(72) H(101) 3.381 ? . 1_565
H(72) H(102) 2.334 ? . 1_565
H(72) H(105) 3.208 ? . 1_565
H(72) H(106) 3.191 ? . 1_565
H(73) C(53) 3.508 ? . 1_655
H(73) C(54) 3.430 ? . 1_655
H(73) H(48) 2.708 ? . 1_655
H(73) H(49) 3.575 ? . 1_655
H(73) H(50) 2.595 ? . 1_655
H(74) H(101) 3.479 ? . 1_565
H(74) H(102) 3.105 ? . 1_565
H(74) H(149) 3.315 ? . 1_565
H(75) C(109) 3.582 ? . 2_765
H(75) C(110) 3.168 ? . 2_765
H(75) C(111) 2.983 ? . 2_765
H(75) C(112) 3.337 ? . 2_765
H(75) H(91) 3.474 ? . 2_765
H(75) H(116) 3.171 ? . 2_765
H(75) H(119) 2.951 ? . 2_765
H(75) H(121) 3.454 ? . 2_765
H(76) C(55) 3.464 ? . 1_655
H(76) C(114) 3.247 ? . 2_765
H(76) H(48) 2.849 ? . 1_655
H(76) H(50) 3.170 ? . 1_655
H(76) H(54) 2.542 ? . 1_655
H(76) H(118) 3.499 ? . 2_765
H(76) H(119) 2.333 ? . 2_765
H(77) C(91) 3.556 ? . 2_765
H(77) H(50) 3.332 ? . 1_655
H(77) H(54) 3.171 ? . 1_655
H(77) H(90) 3.381 ? . 2_765
H(77) H(95) 3.215 ? . 2_765
H(78) C(91) 3.379 ? . 1_565
H(78) C(96) 3.336 ? . 1_565
H(78) H(90) 3.242 ? . 1_565
H(78) H(90) 3.372 ? . 2_765
H(78) H(91) 3.069 ? . 2_765
H(78) H(98) 3.400 ? . 1_565
H(78) H(100) 2.543 ? . 1_565
H(79) C(91) 3.478 ? . 1_565
H(79) C(91) 3.256 ? . 2_765
H(79) C(92) 3.486 ? . 1_565
H(79) C(98) 3.323 ? . 1_565
H(79) H(90) 3.417 ? . 1_565
H(79) H(90) 2.542 ? . 2_765
H(79) H(91) 3.425 ? . 1_565
H(79) H(91) 3.353 ? . 2_765
H(79) H(98) 3.446 ? . 2_765
H(79) H(101) 2.571 ? . 1_565
H(79) H(102) 3.238 ? . 1_565
H(80) C(91) 3.389 ? . 1_565
H(80) C(92) 3.512 ? . 1_565
H(80) C(98) 3.527 ? . 1_565
H(80) C(125) 3.347 ? . 1_565
H(80) H(100) 3.546 ? . 1_565
H(80) H(101) 2.638 ? . 1_565
H(80) H(149) 2.659 ? . 1_565
H(80) H(150) 3.345 ? . 1_565
H(82) C(119) 2.734 ? . 2_666
H(82) H(132) 3.168 ? . 2_666
H(82) H(133) 1.857 ? . 2_666
H(82) H(134) 2.896 ? . 2_666
H(82) H(135) 3.281 ? . 2_666
H(83) C(118) 3.115 ? . 2_666
H(83) C(119) 3.339 ? . 2_666
H(83) H(131) 2.703 ? . 2_666
H(83) H(132) 2.659 ? . 2_666
H(83) H(133) 2.522 ? . 2_666
H(83) H(135) 3.458 ? . 2_666
H(84) O(19) 3.129 ? . .
H(85) O(19) 3.486 ? . .
H(86) H(143) 3.347 ? . .
H(87) H(143) 2.902 ? . .
H(88) O(19) 2.865 ? . .
H(88) C(124) 3.407 ? . .
H(88) H(140) 3.546 ? . .
H(88) H(143) 3.520 ? . .
H(88) H(144) 3.110 ? . .
H(88) H(147) 2.954 ? . .
H(89) O(19) 3.460 ? . .
H(89) C(124) 3.183 ? . .
H(89) H(146) 3.550 ? . .
H(89) H(147) 2.351 ? . .
H(90) C(75) 3.360 ? . 2_765
H(90) H(77) 3.381 ? . 2_765
H(90) H(78) 3.242 ? . 1_545
H(90) H(78) 3.372 ? . 2_765
H(90) H(79) 3.417 ? . 1_545
H(90) H(79) 2.542 ? . 2_765
H(90) H(90) 3.204 ? . 2_755
H(90) H(91) 3.150 ? . 2_755
H(91) C(96) 3.599 ? . 2_755
H(91) H(75) 3.474 ? . 2_765
H(91) H(78) 3.069 ? . 2_765
H(91) H(79) 3.425 ? . 1_545
H(91) H(79) 3.353 ? . 2_765
H(91) H(90) 3.150 ? . 2_755
H(91) H(98) 2.930 ? . 2_755
H(91) H(100) 3.401 ? . 2_755
H(92) H(44) 3.446 ? . 1_545
H(92) H(147) 3.300 ? . .
H(93) C(50) 3.596 ? . 1_545
H(93) H(44) 2.925 ? . 1_545
H(93) H(45) 3.082 ? . 1_545
H(94) H(44) 3.112 ? . 1_545
H(95) H(77) 3.215 ? . 2_765
H(95) H(102) 3.301 ? . 2_755
H(95) H(105) 3.069 ? . 2_755
H(97) H(105) 3.102 ? . 2_755
H(97) H(108) 2.724 ? . 2_755
H(98) C(98) 3.185 ? . 2_755
H(98) C(99) 3.242 ? . 2_755
H(98) H(78) 3.400 ? . 1_545
H(98) H(79) 3.446 ? . 2_765
H(98) H(91) 2.930 ? . 2_755
H(98) H(101) 3.261 ? . 2_755
H(98) H(102) 3.329 ? . 2_755
H(98) H(117) 3.575 ? . 2_755
H(99) H(61) 3.233 ? . 2_755
H(99) H(67) 3.326 ? . 2_755
H(99) H(108) 3.124 ? . 2_755
H(99) H(117) 3.571 ? . 2_755
H(100) C(75) 3.418 ? . 1_545
H(100) H(67) 3.517 ? . 2_755
H(100) H(69) 2.985 ? . 1_545
H(100) H(78) 2.543 ? . 1_545
H(100) H(80) 3.546 ? . 1_545
H(100) H(91) 3.401 ? . 2_755
H(100) H(117) 3.374 ? . 2_755
H(101) C(75) 3.034 ? . 1_545
H(101) H(72) 3.381 ? . 1_545
H(101) H(74) 3.479 ? . 1_545
H(101) H(79) 2.571 ? . 1_545
H(101) H(80) 2.638 ? . 1_545
H(101) H(98) 3.261 ? . 2_755
H(102) C(73) 3.120 ? . 1_545
H(102) H(72) 2.334 ? . 1_545
H(102) H(74) 3.105 ? . 1_545
H(102) H(79) 3.238 ? . 1_545
H(102) H(95) 3.301 ? . 2_755
H(102) H(98) 3.329 ? . 2_755
H(105) C(95) 3.527 ? . 2_755
H(105) H(50) 3.338 ? . 1_645
H(105) H(51) 3.436 ? . 1_645
H(105) H(72) 3.208 ? . 1_545
H(105) H(95) 3.069 ? . 2_755
H(105) H(97) 3.102 ? . 2_755
H(106) O(14) 3.482 ? . 1_645
H(106) H(49) 3.564 ? . 1_645
H(106) H(50) 3.547 ? . 1_645
H(106) H(72) 3.191 ? . 1_545
H(107) C(124) 3.051 ? . 1_655
H(107) H(49) 3.556 ? . 1_645
H(107) H(51) 3.577 ? . 1_645
H(107) H(145) 2.859 ? . 1_655
H(107) H(146) 2.846 ? . 1_655
H(107) H(147) 2.927 ? . 1_655
H(108) C(95) 3.595 ? . 2_755
H(108) H(97) 2.724 ? . 2_755
H(108) H(99) 3.124 ? . 2_755
H(109) O(18) 3.046 ? . 1_655
H(109) C(124) 3.205 ? . 1_655
H(109) H(141) 3.079 ? . 1_655
H(109) H(144) 3.188 ? . 1_655
H(109) H(145) 2.812 ? . 1_655
H(109) H(147) 2.737 ? . 1_655
H(110) O(18) 3.128 ? . 1_655
H(110) H(141) 3.004 ? . 1_655
H(111) O(12) 3.442 ? . .
H(112) C(124) 3.252 ? . 1_655
H(112) H(20) 2.683 ? . 2_756
H(112) H(144) 3.480 ? . 1_655
H(112) H(145) 2.387 ? . 1_655
H(112) H(146) 3.525 ? . 1_655
H(112) H(147) 3.502 ? . 1_655
H(113) H(20) 3.038 ? . 2_756
H(113) H(23) 3.261 ? . 2_756
H(114) O(17) 3.257 ? . .
H(114) C(122) 2.814 ? . .
H(114) H(136) 3.086 ? . .
H(114) H(139) 3.226 ? . .
H(114) H(140) 1.924 ? . .
H(114) H(141) 3.461 ? . .
H(114) H(143) 3.388 ? . .
H(115) O(16) 3.217 ? . .
H(115) C(121) 2.732 ? . .
H(115) C(122) 3.107 ? . .
H(115) H(136) 1.954 ? . .
H(115) H(137) 2.913 ? . .
H(115) H(138) 3.511 ? . .
H(115) H(139) 2.799 ? . .
H(115) H(140) 2.661 ? . .
H(116) C(68) 3.243 ? . 2_765
H(116) H(68) 3.331 ? . 2_765
H(116) H(69) 2.626 ? . 2_765
H(116) H(75) 3.171 ? . 2_765
H(117) H(69) 3.505 ? . 2_765
H(117) H(98) 3.575 ? . 2_755
H(117) H(99) 3.571 ? . 2_755
H(117) H(100) 3.374 ? . 2_755
H(118) C(55) 3.491 ? . 2_665
H(118) C(116) 3.505 ? . 2_665
H(118) H(52) 3.052 ? . 2_665
H(118) H(54) 3.044 ? . 2_665
H(118) H(76) 3.499 ? . 2_765
H(118) H(124) 3.335 ? . 2_665
H(118) H(125) 2.806 ? . 2_665
H(118) H(136) 3.137 ? . .
H(118) H(137) 3.171 ? . .
H(119) C(55) 3.539 ? . 2_665
H(119) C(74) 3.056 ? . 2_765
H(119) H(48) 3.298 ? . 2_665
H(119) H(52) 3.367 ? . 2_665
H(119) H(54) 2.858 ? . 2_665
H(119) H(75) 2.951 ? . 2_765
H(119) H(76) 2.333 ? . 2_765
H(120) O(16) 3.432 ? . 2_665
H(120) C(116) 3.367 ? . 2_665
H(120) C(121) 3.150 ? . 2_665
H(120) H(52) 3.574 ? . 2_665
H(120) H(124) 2.782 ? . 2_665
H(120) H(125) 3.067 ? . 2_665
H(120) H(137) 2.279 ? . 2_665
H(121) C(67) 2.962 ? . 2_765
H(121) C(68) 2.932 ? . 2_765
H(121) H(68) 3.017 ? . 2_765
H(121) H(69) 2.979 ? . 2_765
H(121) H(75) 3.454 ? . 2_765
H(122) C(59) 3.539 ? . 2_765
H(122) C(64) 3.466 ? . 2_765
H(122) H(62) 2.780 ? . 2_765
H(122) H(64) 3.363 ? . 2_765
H(123) C(59) 3.317 ? . 2_765
H(123) C(60) 2.947 ? . 2_765
H(123) C(61) 3.339 ? . 2_765
H(123) C(64) 3.230 ? . 2_765
H(123) C(121) 3.274 ? . 2_665
H(123) H(57) 2.977 ? . 2_765
H(123) H(58) 3.575 ? . 2_765
H(123) H(62) 2.948 ? . 2_765
H(123) H(64) 2.714 ? . 2_765
H(123) H(137) 2.577 ? . 2_665
H(123) H(138) 3.143 ? . 2_665
H(124) O(16) 3.294 ? . .
H(124) C(114) 3.491 ? . 2_665
H(124) C(121) 3.272 ? . .
H(124) H(118) 3.335 ? . 2_665
H(124) H(120) 2.782 ? . 2_665
H(124) H(136) 3.170 ? . .
H(124) H(137) 2.890 ? . .
H(125) C(64) 3.354 ? . 2_765
H(125) C(114) 3.380 ? . 2_665
H(125) C(121) 3.509 ? . 2_665
H(125) H(62) 3.077 ? . 2_765
H(125) H(64) 2.847 ? . 2_765
H(125) H(118) 2.806 ? . 2_665
H(125) H(120) 3.067 ? . 2_665
H(125) H(137) 2.644 ? . 2_665
H(126) C(64) 3.577 ? . 2_765
H(126) H(62) 2.912 ? . 2_765
H(126) H(64) 3.469 ? . 2_765
H(127) O(15) 3.593 ? . 1_655
H(127) O(16) 3.504 ? . 1_655
H(127) O(18) 3.549 ? . 1_655
H(127) C(60) 3.391 ? . .
H(127) C(61) 3.329 ? . .
H(127) C(120) 3.544 ? . 1_655
H(127) H(39) 3.329 ? . .
H(127) H(57) 2.883 ? . .
H(127) H(58) 2.776 ? . .
H(127) H(138) 3.261 ? . 1_655
H(127) H(153) 2.821 ? . 1_655
H(128) O(8) 3.437 ? . 2_766
H(128) O(15) 3.410 ? . 1_655
H(128) C(12) 2.773 ? . 1_655
H(128) C(13) 3.243 ? . 1_655
H(128) H(8) 2.295 ? . 1_655
H(128) H(9) 3.144 ? . 1_655
H(128) H(11) 3.132 ? . 1_655
H(128) H(36) 3.066 ? . 2_766
H(128) H(142) 3.392 ? . 1_655
H(128) H(153) 3.397 ? . 1_655
H(129) O(7) 2.999 ? . .
H(129) O(8) 3.384 ? . 2_766
H(129) C(29) 3.574 ? . .
H(129) C(40) 2.999 ? . .
H(129) C(41) 3.046 ? . .
H(129) H(31) 3.133 ? . .
H(129) H(38) 2.552 ? . .
H(129) H(39) 2.650 ? . .
H(129) H(58) 3.306 ? . .
H(129) H(153) 3.406 ? . 1_655
H(130) C(17) 3.447 ? . 2_666
H(130) C(119) 2.611 ? . .
H(130) H(7) 3.453 ? . 2_666
H(130) H(16) 2.673 ? . 2_666
H(130) H(49) 3.501 ? . .
H(130) H(133) 2.945 ? . .
H(130) H(134) 2.846 ? . .
H(130) H(135) 1.763 ? . .
H(131) O(2) 3.291 ? . 2_666
H(131) C(9) 3.581 ? . 2_666
H(131) C(10) 2.674 ? . 2_666
H(131) C(11) 3.410 ? . 2_666
H(131) C(16) 3.471 ? . 2_666
H(131) C(17) 3.593 ? . 2_666
H(131) C(44) 3.437 ? . .
H(131) C(78) 3.554 ? . 2_666
H(131) C(119) 3.301 ? . .
H(131) H(7) 1.919 ? . 2_666
H(131) H(14) 3.227 ? . 2_666
H(131) H(15) 2.928 ? . 2_666
H(131) H(16) 3.083 ? . 2_666
H(131) H(34) 3.476 ? . 2_666
H(131) H(41) 2.979 ? . .
H(131) H(83) 2.703 ? . 2_666
H(131) H(133) 3.159 ? . .
H(131) H(135) 2.681 ? . .
H(132) O(14) 3.166 ? . .
H(132) C(10) 3.541 ? . 2_666
H(132) C(32) 3.225 ? . 2_666
H(132) C(33) 2.939 ? . 2_666
H(132) C(78) 3.353 ? . 2_666
H(132) C(119) 2.129 ? . .
H(132) H(7) 2.979 ? . 2_666
H(132) H(33) 2.883 ? . 2_666
H(132) H(34) 2.332 ? . 2_666
H(132) H(82) 3.168 ? . 2_666
H(132) H(83) 2.659 ? . 2_666
H(132) H(133) 2.029 ? . .
H(132) H(134) 2.782 ? . .
H(132) H(135) 1.504 ? . .
H(133) O(4) 3.212 ? . 2_666
H(133) O(5) 3.157 ? . 2_666
H(133) C(32) 3.589 ? . 2_666
H(133) C(33) 2.835 ? . 2_666
H(133) C(78) 2.586 ? . 2_666
H(133) C(118) 2.823 ? . .
H(133) H(33) 3.437 ? . 2_666
H(133) H(34) 1.921 ? . 2_666
H(133) H(82) 1.857 ? . 2_666
H(133) H(83) 2.522 ? . 2_666
H(133) H(130) 2.945 ? . .
H(133) H(131) 3.159 ? . .
H(133) H(132) 2.029 ? . .
H(134) O(4) 2.414 ? . 2_666
H(134) O(5) 2.973 ? . 2_666
H(134) C(17) 3.335 ? . 2_666
H(134) C(18) 3.367 ? . 2_666
H(134) C(19) 3.259 ? . 2_666
H(134) C(118) 3.222 ? . .
H(134) H(16) 3.125 ? . 2_666
H(134) H(20) 3.013 ? . 2_666
H(134) H(34) 3.475 ? . 2_666
H(134) H(82) 2.896 ? . 2_666
H(134) H(130) 2.846 ? . .
H(134) H(132) 2.782 ? . .
H(135) O(4) 3.459 ? . 2_666
H(135) O(13) 3.014 ? . .
H(135) C(118) 1.985 ? . .
H(135) H(16) 3.406 ? . 2_666
H(135) H(33) 3.426 ? . 2_666
H(135) H(34) 2.873 ? . 2_666
H(135) H(46) 3.556 ? . .
H(135) H(49) 3.132 ? . .
H(135) H(82) 3.281 ? . 2_666
H(135) H(83) 3.458 ? . 2_666
H(135) H(130) 1.763 ? . .
H(135) H(131) 2.681 ? . .
H(135) H(132) 1.504 ? . .
H(136) O(17) 3.268 ? . .
H(136) C(108) 3.367 ? . .
H(136) C(109) 2.812 ? . .
H(136) C(122) 2.181 ? . .
H(136) H(57) 3.598 ? . 1_455
H(136) H(64) 3.197 ? . 1_455
H(136) H(114) 3.086 ? . .
H(136) H(115) 1.954 ? . .
H(136) H(118) 3.137 ? . .
H(136) H(124) 3.170 ? . .
H(136) H(139) 1.511 ? . .
H(136) H(140) 2.129 ? . .
H(136) H(141) 2.756 ? . .
H(137) C(113) 3.541 ? . 2_665
H(137) C(114) 3.164 ? . 2_665
H(137) C(115) 3.394 ? . 2_665
H(137) C(116) 3.443 ? . 2_665
H(137) C(122) 3.540 ? . .
H(137) H(57) 3.165 ? . 1_455
H(137) H(64) 2.808 ? . 1_455
H(137) H(115) 2.913 ? . .
H(137) H(118) 3.171 ? . .
H(137) H(120) 2.279 ? . 2_665
H(137) H(123) 2.577 ? . 2_665
H(137) H(124) 2.890 ? . .
H(137) H(125) 2.644 ? . 2_665
H(137) H(139) 2.667 ? . .
H(138) O(18) 3.502 ? . .
H(138) C(60) 2.928 ? . 1_455
H(138) C(64) 3.471 ? . 1_455
H(138) C(122) 2.710 ? . .
H(138) H(57) 2.065 ? . 1_455
H(138) H(60) 2.827 ? . 1_455
H(138) H(64) 2.574 ? . 1_455
H(138) H(115) 3.511 ? . .
H(138) H(123) 3.143 ? . 2_665
H(138) H(127) 3.261 ? . 1_455
H(138) H(139) 1.976 ? . .
H(138) H(140) 3.003 ? . .
H(138) H(141) 2.799 ? . .
H(139) O(16) 3.241 ? . .
H(139) O(18) 3.044 ? . .
H(139) C(63) 3.483 ? . 1_455
H(139) C(64) 3.476 ? . 1_455
H(139) C(109) 3.520 ? . .
H(139) C(121) 2.099 ? . .
H(139) H(57) 3.462 ? . 1_455
H(139) H(60) 2.753 ? . 1_455
H(139) H(61) 3.479 ? . 1_455
H(139) H(63) 3.474 ? . 1_455
H(139) H(64) 2.744 ? . 1_455
H(139) H(114) 3.226 ? . .
H(139) H(115) 2.799 ? . .
H(139) H(136) 1.511 ? . .
H(139) H(137) 2.667 ? . .
H(139) H(138) 1.976 ? . .
H(140) O(16) 3.495 ? . .
H(140) O(18) 2.486 ? . .
H(140) C(108) 2.678 ? . .
H(140) C(109) 3.034 ? . .
H(140) C(121) 2.908 ? . .
H(140) C(123) 3.146 ? . .
H(140) H(88) 3.546 ? . .
H(140) H(114) 1.924 ? . .
H(140) H(115) 2.661 ? . .
H(140) H(136) 2.129 ? . .
H(140) H(138) 3.003 ? . .
H(140) H(143) 2.952 ? . .
H(140) H(144) 3.381 ? . .
H(141) O(18) 1.735 ? . .
H(141) C(63) 3.282 ? . 1_455
H(141) C(105) 3.418 ? . 1_455
H(141) C(121) 3.201 ? . .
H(141) C(123) 2.941 ? . .
H(141) H(60) 2.516 ? . 1_455
H(141) H(61) 3.226 ? . 1_455
H(141) H(109) 3.079 ? . 1_455
H(141) H(110) 3.004 ? . 1_455
H(141) H(114) 3.461 ? . .
H(141) H(136) 2.756 ? . .
H(141) H(138) 2.799 ? . .
H(141) H(143) 3.210 ? . .
H(141) H(144) 3.192 ? . .
H(142) O(11) 3.061 ? . .
H(142) O(12) 2.909 ? . 1_455
H(142) C(12) 3.341 ? . .
H(142) C(79) 3.560 ? . .
H(142) H(8) 2.512 ? . .
H(142) H(10) 3.140 ? . .
H(142) H(128) 3.392 ? . 1_455
H(142) H(145) 3.309 ? . .
H(143) O(11) 3.529 ? . .
H(143) C(80) 3.195 ? . .
H(143) C(84) 3.058 ? . .
H(143) C(85) 2.782 ? . .
H(143) C(122) 3.530 ? . .
H(143) H(8) 3.263 ? . .
H(143) H(9) 3.419 ? . .
H(143) H(86) 3.347 ? . .
H(143) H(87) 2.902 ? . .
H(143) H(88) 3.520 ? . .
H(143) H(114) 3.388 ? . .
H(143) H(140) 2.952 ? . .
H(143) H(141) 3.210 ? . .
H(144) O(11) 3.136 ? . .
H(144) O(19) 2.667 ? . .
H(144) C(124) 2.709 ? . .
H(144) H(88) 3.110 ? . .
H(144) H(109) 3.188 ? . 1_455
H(144) H(112) 3.480 ? . 1_455
H(144) H(140) 3.381 ? . .
H(144) H(141) 3.192 ? . .
H(144) H(145) 2.332 ? . .
H(144) H(147) 2.752 ? . .
H(145) O(11) 3.445 ? . .
H(145) C(106) 3.296 ? . 1_455
H(145) C(123) 3.171 ? . .
H(145) H(19) 3.453 ? . 2_656
H(145) H(20) 2.972 ? . 2_656
H(145) H(107) 2.859 ? . 1_455
H(145) H(109) 2.812 ? . 1_455
H(145) H(112) 2.387 ? . 1_455
H(145) H(142) 3.309 ? . .
H(145) H(144) 2.332 ? . .
H(146) O(4) 3.220 ? . 2_656
H(146) C(17) 3.200 ? . 2_656
H(146) H(16) 3.024 ? . 2_656
H(146) H(17) 2.841 ? . 2_656
H(146) H(20) 3.516 ? . 2_656
H(146) H(89) 3.550 ? . .
H(146) H(107) 2.846 ? . 1_455
H(146) H(112) 3.525 ? . 1_455
H(146) H(150) 3.295 ? . .
H(147) C(88) 3.413 ? . .
H(147) C(89) 3.118 ? . .
H(147) H(88) 2.954 ? . .
H(147) H(89) 2.351 ? . .
H(147) H(92) 3.300 ? . .
H(147) H(107) 2.927 ? . 1_455
H(147) H(109) 2.737 ? . 1_455
H(147) H(112) 3.502 ? . 1_455
H(147) H(144) 2.752 ? . .
H(147) H(150) 3.414 ? . .
H(148) C(51) 3.385 ? . 1_545
H(148) H(16) 3.086 ? . 2_656
H(148) H(17) 3.401 ? . 2_656
H(148) H(40) 2.741 ? . 1_545
H(148) H(45) 2.835 ? . 1_545
H(149) C(66) 3.561 ? . 1_545
H(149) C(68) 3.326 ? . 1_545
H(149) C(69) 2.946 ? . 1_545
H(149) C(70) 2.878 ? . 1_545
H(149) C(71) 3.216 ? . 1_545
H(149) C(72) 3.567 ? . 1_545
H(149) C(75) 3.385 ? . 1_545
H(149) H(45) 3.162 ? . 1_545
H(149) H(70) 3.184 ? . 1_545
H(149) H(74) 3.315 ? . 1_545
H(149) H(80) 2.659 ? . 1_545
H(150) O(19) 3.362 ? . .
H(150) C(124) 3.551 ? . .
H(150) H(45) 3.107 ? . 1_545
H(150) H(80) 3.345 ? . 1_545
H(150) H(146) 3.295 ? . .
H(150) H(147) 3.414 ? . .
H(151) O(1) 3.341 ? . .
H(151) O(16) 3.239 ? . .
H(151) C(53) 3.283 ? . .
H(151) H(46) 3.231 ? . .
H(151) H(47) 3.057 ? . .
H(151) H(48) 3.011 ? . .
H(152) C(70) 3.489 ? . 1_455
H(152) C(71) 3.469 ? . 1_455
H(152) H(32) 3.338 ? . 2_666
H(152) H(33) 3.135 ? . 2_666
H(152) H(70) 3.042 ? . 1_455
H(152) H(71) 3.002 ? . 1_455
H(153) C(71) 3.422 ? . 1_455
H(153) C(117) 3.382 ? . 1_455
H(153) H(58) 2.801 ? . 1_455
H(153) H(71) 2.958 ? . 1_455
H(153) H(127) 2.821 ? . 1_455
H(153) H(128) 3.397 ? . 1_455
H(153) H(129) 3.406 ? . 1_455

loop_
_geom_torsion_atom_site_label_1
_geom_torsion_atom_site_label_2
_geom_torsion_atom_site_label_3
_geom_torsion_atom_site_label_4
_geom_torsion
_geom_torsion_publ_flag
_geom_torsion_site_symmetry_1
_geom_torsion_site_symmetry_2
_geom_torsion_site_symmetry_3
_geom_torsion_site_symmetry_4
N(1) Pd(1) N(2) C(6) 1.5(5) ? . . . .
N(1) Pd(1) N(2) C(7) -169.3(6) ? . . . .
N(2) Pd(1) N(1) C(1) 177.3(5) ? . . . .
N(2) Pd(1) N(1) C(5) -3.0(4) ? . . . .
N(1) Pd(1) N(3) C(28) -175.6(6) ? . . . .
N(1) Pd(1) N(3) C(29) 1.8(4) ? . . . .
N(3) Pd(1) N(1) C(1) -0.8(4) ? . . . .
N(3) Pd(1) N(1) C(5) 178.9(5) ? . . . .
N(1) Pd(1) N(4) C(30) -137(3) ? . . . .
N(1) Pd(1) N(4) C(34) 40(4) ? . . . .
N(4) Pd(1) N(1) C(1) -143(3) ? . . . .
N(4) Pd(1) N(1) C(5) 37(4) ? . . . .
N(2) Pd(1) N(3) C(28) 178.6(6) ? . . . .
N(2) Pd(1) N(3) C(29) -4.0(10) ? . . . .
N(3) Pd(1) N(2) C(6) 7.3(10) ? . . . .
N(3) Pd(1) N(2) C(7) -163.5(6) ? . . . .
N(2) Pd(1) N(4) C(30) -97.2(4) ? . . . .
N(2) Pd(1) N(4) C(34) 80.0(4) ? . . . .
N(4) Pd(1) N(2) C(6) -176.8(5) ? . . . .
N(4) Pd(1) N(2) C(7) 12.4(6) ? . . . .
N(3) Pd(1) N(4) C(30) 81.4(4) ? . . . .
N(3) Pd(1) N(4) C(34) -101.4(4) ? . . . .
N(4) Pd(1) N(3) C(28) 2.8(6) ? . . . .
N(4) Pd(1) N(3) C(29) -179.8(3) ? . . . .
C(11) O(2) C(14) C(15) 171.0(6) ? . . . .
C(14) O(2) C(11) C(10) -173.1(5) ? . . . .
C(14) O(2) C(11) C(12) 8.2(9) ? . . . .
C(15) O(3) C(16) C(17) 163.3(15) ? . . . .
C(16) O(3) C(15) C(14) 71.0(13) ? . . . .
C(17) O(4) C(18) C(19) -159.7(15) ? . . . .
C(18) O(4) C(17) C(16) -72(2) ? . . . .
C(19) O(5) C(20) C(21) 160.8(13) ? . . . .
C(20) O(5) C(19) C(18) -152.4(16) ? . . . .
C(21) O(6) C(22) C(23) -7.7(13) ? . . . .
C(21) O(6) C(22) C(27) 171.1(8) ? . . . .
C(22) O(6) C(21) C(20) -170.7(7) ? . . . .
C(37) O(8) C(38) O(9) 178.3(5) ? . . . .
C(37) O(8) C(38) N(5) -0.4(6) ? . . . .
C(38) O(8) C(37) C(36) 2.7(6) ? . . . .
C(78) O(10) C(79) O(11) 175.6(7) ? . . . .
C(78) O(10) C(79) N(6) -4.7(7) ? . . . .
C(79) O(10) C(78) C(77) 9.8(6) ? . . . .
Pd(1) N(1) C(1) C(2) 179.5(4) ? . . . .
Pd(1) N(1) C(1) C(29) -0.3(5) ? . . . .
Pd(1) N(1) C(5) C(4) -176.6(5) ? . . . .
Pd(1) N(1) C(5) C(6) 3.9(7) ? . . . .
C(1) N(1) C(5) C(4) 3.1(10) ? . . . .
C(1) N(1) C(5) C(6) -176.5(6) ? . . . .
C(5) N(1) C(1) C(2) -0.1(8) ? . . . .
C(5) N(1) C(1) C(29) -179.9(4) ? . . . .
Pd(1) N(2) C(6) O(1) -177.4(7) ? . . . .
Pd(1) N(2) C(6) C(5) 0.1(6) ? . . . .
Pd(1) N(2) C(7) C(8) -92.7(7) ? . . . .
C(6) N(2) C(7) C(8) 96.8(7) ? . . . .
C(7) N(2) C(6) O(1) -5.9(12) ? . . . .
C(7) N(2) C(6) C(5) 171.6(6) ? . . . .
Pd(1) N(3) C(28) C(25) 61.0(7) ? . . . .
Pd(1) N(3) C(29) O(7) 178.5(5) ? . . . .
Pd(1) N(3) C(29) C(1) -2.4(7) ? . . . .
C(28) N(3) C(29) O(7) -3.8(10) ? . . . .
C(28) N(3) C(29) C(1) 175.3(5) ? . . . .
C(29) N(3) C(28) C(25) -116.3(6) ? . . . .
Pd(1) N(4) C(30) C(31) 172.6(4) ? . . . .
Pd(1) N(4) C(30) C(35) -5.3(6) ? . . . .
Pd(1) N(4) C(34) C(33) -175.5(4) ? . . . .
Pd(1) N(4) C(34) C(76) 5.6(6) ? . . . .
C(30) N(4) C(34) C(33) 1.7(8) ? . . . .
C(30) N(4) C(34) C(76) -177.2(4) ? . . . .
C(34) N(4) C(30) C(31) -4.5(8) ? . . . .
C(34) N(4) C(30) C(35) 177.5(5) ? . . . .
C(36) N(5) C(38) O(8) -2.3(6) ? . . . .
C(36) N(5) C(38) O(9) 179.0(6) ? . . . .
C(38) N(5) C(36) C(35) -177.1(5) ? . . . .
C(38) N(5) C(36) C(37) 3.8(6) ? . . . .
C(36) N(5) C(39) C(40) -57.4(9) ? . . . .
C(36) N(5) C(39) C(44) 122.4(7) ? . . . .
C(39) N(5) C(36) C(35) -2.2(8) ? . . . .
C(39) N(5) C(36) C(37) 178.7(4) ? . . . .
C(38) N(5) C(39) C(40) 117.0(7) ? . . . .
C(38) N(5) C(39) C(44) -63.3(8) ? . . . .
C(39) N(5) C(38) O(8) -177.4(4) ? . . . .
C(39) N(5) C(38) O(9) 3.9(9) ? . . . .
C(77) N(6) C(79) O(10) -2.9(7) ? . . . .
C(77) N(6) C(79) O(11) 176.7(7) ? . . . .
C(79) N(6) C(77) C(76) -170.0(6) ? . . . .
C(79) N(6) C(77) C(78) 8.7(6) ? . . . .
C(77) N(6) C(80) C(81) 124.5(7) ? . . . .
C(77) N(6) C(80) C(85) -55.5(10) ? . . . .
C(80) N(6) C(77) C(76) 1.2(9) ? . . . .
C(80) N(6) C(77) C(78) 179.9(3) ? . . . .
C(79) N(6) C(80) C(81) -65.0(9) ? . . . .
C(79) N(6) C(80) C(85) 115.0(8) ? . . . .
C(80) N(6) C(79) O(10) -174.7(5) ? . . . .
C(80) N(6) C(79) O(11) 4.9(11) ? . . . .
N(1) C(1) C(2) C(3) -2.0(10) ? . . . .
N(1) C(1) C(29) O(7) -179.0(6) ? . . . .
N(1) C(1) C(29) N(3) 1.8(8) ? . . . .
C(2) C(1) C(29) O(7) 1.2(11) ? . . . .
C(2) C(1) C(29) N(3) -178.0(6) ? . . . .
C(29) C(1) C(2) C(3) 177.7(6) ? . . . .
C(1) C(2) C(3) C(4) 1.1(11) ? . . . .
C(2) C(3) C(4) C(5) 1.8(11) ? . . . .
C(3) C(4) C(5) N(1) -3.8(10) ? . . . .
C(3) C(4) C(5) C(6) 175.6(7) ? . . . .
N(1) C(5) C(6) O(1) 175.3(6) ? . . . .
N(1) C(5) C(6) N(2) -2.5(9) ? . . . .
C(4) C(5) C(6) O(1) -4.2(12) ? . . . .
C(4) C(5) C(6) N(2) 178.1(7) ? . . . .
N(2) C(7) C(8) C(9) 136.8(6) ? . . . .
N(2) C(7) C(8) C(13) -48.5(8) ? . . . .
C(7) C(8) C(9) C(10) 175.2(5) ? . . . .
C(7) C(8) C(13) C(12) -175.7(5) ? . . . .
C(9) C(8) C(13) C(12) -0.9(8) ? . . . .
C(13) C(8) C(9) C(10) 0.3(7) ? . . . .
C(8) C(9) C(10) C(11) 0.3(8) ? . . . .
C(9) C(10) C(11) O(2) -179.1(5) ? . . . .
C(9) C(10) C(11) C(12) -0.4(8) ? . . . .
O(2) C(11) C(12) C(13) 178.4(5) ? . . . .
C(10) C(11) C(12) C(13) -0.2(7) ? . . . .
C(11) C(12) C(13) C(8) 0.9(9) ? . . . .
O(2) C(14) C(15) O(3) -76.8(9) ? . . . .
O(3) C(16) C(17) O(4) 86(2) ? . . . .
O(4) C(18) C(19) O(5) -68(2) ? . . . .
O(5) C(20) C(21) O(6) 77.6(14) ? . . . .
O(6) C(22) C(23) C(24) 176.0(8) ? . . . .
O(6) C(22) C(27) C(26) -174.6(7) ? . . . .
C(23) C(22) C(27) C(26) 4.3(13) ? . . . .
C(27) C(22) C(23) C(24) -2.6(12) ? . . . .
C(22) C(23) C(24) C(25) -1.4(12) ? . . . .
C(23) C(24) C(25) C(26) 3.6(10) ? . . . .
C(23) C(24) C(25) C(28) -174.5(6) ? . . . .
C(24) C(25) C(26) C(27) -1.9(11) ? . . . .
C(24) C(25) C(28) N(3) 51.2(8) ? . . . .
C(26) C(25) C(28) N(3) -126.9(6) ? . . . .
C(28) C(25) C(26) C(27) 176.3(7) ? . . . .
C(25) C(26) C(27) C(22) -2.0(12) ? . . . .
N(4) C(30) C(31) C(32) 4.5(9) ? . . . .
N(4) C(30) C(35) C(36) -162.7(5) ? . . . .
C(31) C(30) C(35) C(36) 19.5(9) ? . . . .
C(35) C(30) C(31) C(32) -177.7(6) ? . . . .
C(30) C(31) C(32) C(33) -1.6(10) ? . . . .
C(31) C(32) C(33) C(34) -1.2(10) ? . . . .
C(32) C(33) C(34) N(4) 1.3(9) ? . . . .
C(32) C(33) C(34) C(76) -180.0(5) ? . . . .
N(4) C(34) C(76) C(77) -161.5(5) ? . . . .
C(33) C(34) C(76) C(77) 19.7(9) ? . . . .
C(30) C(35) C(36) N(5) 174.5(5) ? . . . .
C(30) C(35) C(36) C(37) -6.6(10) ? . . . .
N(5) C(36) C(37) O(8) -3.8(5) ? . . . .
C(35) C(36) C(37) O(8) 177.1(5) ? . . . .
N(5) C(39) C(40) C(41) -179.9(5) ? . . . .
N(5) C(39) C(44) C(43) 178.8(7) ? . . . .
C(40) C(39) C(44) C(43) -1.4(11) ? . . . .
C(44) C(39) C(40) C(41) 0.3(9) ? . . . .
C(39) C(40) C(41) C(42) 1.9(11) ? . . . .
C(40) C(41) C(42) C(43) -2.9(11) ? . . . .
C(40) C(41) C(42) C(45) -178.5(6) ? . . . .
C(41) C(42) C(43) C(44) 1.8(11) ? . . . .
C(41) C(42) C(45) C(46) 117.5(7) ? . . . .
C(41) C(42) C(45) C(56) -3.4(9) ? . . . .
C(41) C(42) C(45) C(66) -121.6(6) ? . . . .
C(43) C(42) C(45) C(46) -58.0(7) ? . . . .
C(43) C(42) C(45) C(56) -178.9(6) ? . . . .
C(43) C(42) C(45) C(66) 62.9(7) ? . . . .
C(45) C(42) C(43) C(44) 177.7(7) ? . . . .
C(42) C(43) C(44) C(39) 0.3(10) ? . . . .
C(42) C(45) C(46) C(47) -61.3(6) ? . . . .
C(42) C(45) C(46) C(51) 116.2(6) ? . . . .
C(42) C(45) C(56) C(57) 129.2(6) ? . . . .
C(42) C(45) C(56) C(61) -57.0(7) ? . . . .
C(42) C(45) C(66) C(67) -174.0(4) ? . . . .
C(42) C(45) C(66) C(71) 8.1(6) ? . . . .
C(46) C(45) C(56) C(57) 11.8(7) ? . . . .
C(46) C(45) C(56) C(61) -174.5(5) ? . . . .
C(56) C(45) C(46) C(47) 61.0(6) ? . . . .
C(56) C(45) C(46) C(51) -121.5(6) ? . . . .
C(46) C(45) C(66) C(67) -57.0(5) ? . . . .
C(46) C(45) C(66) C(71) 125.1(5) ? . . . .
C(66) C(45) C(46) C(47) 177.7(5) ? . . . .
C(66) C(45) C(46) C(51) -4.8(8) ? . . . .
C(56) C(45) C(66) C(67) 63.0(5) ? . . . .
C(56) C(45) C(66) C(71) -114.9(5) ? . . . .
C(66) C(45) C(56) C(57) -108.8(6) ? . . . .
C(66) C(45) C(56) C(61) 65.0(6) ? . . . .
C(45) C(46) C(47) C(48) -179.2(6) ? . . . .
C(45) C(46) C(51) C(50) -179.3(7) ? . . . .
C(47) C(46) C(51) C(50) -1.7(10) ? . . . .
C(51) C(46) C(47) C(48) 3.1(10) ? . . . .
C(46) C(47) C(48) C(49) -0.2(9) ? . . . .
C(47) C(48) C(49) C(50) -4.0(13) ? . . . .
C(47) C(48) C(49) C(52) 178.3(8) ? . . . .
C(48) C(49) C(50) C(51) 5.4(13) ? . . . .
C(48) C(49) C(52) C(53) 22.3(15) ? . . . .
C(48) C(49) C(52) C(54) 142.5(11) ? . . . .
C(48) C(49) C(52) C(55) -96.9(14) ? . . . .
C(50) C(49) C(52) C(53) -155.3(12) ? . . . .
C(50) C(49) C(52) C(54) -35.1(14) ? . . . .
C(50) C(49) C(52) C(55) 85.5(15) ? . . . .
C(52) C(49) C(50) C(51) -176.8(8) ? . . . .
C(49) C(50) C(51) C(46) -2.6(13) ? . . . .
C(45) C(56) C(57) C(58) 176.4(5) ? . . . .
C(45) C(56) C(61) C(60) -178.5(5) ? . . . .
C(57) C(56) C(61) C(60) -4.3(8) ? . . . .
C(61) C(56) C(57) C(58) 2.4(8) ? . . . .
C(56) C(57) C(58) C(59) 1.9(9) ? . . . .
C(57) C(58) C(59) C(60) -4.2(9) ? . . . .
C(57) C(58) C(59) C(62) 175.7(5) ? . . . .
C(58) C(59) C(60) C(61) 2.2(9) ? . . . .
C(58) C(59) C(62) C(63) -130.9(9) ? . . . .
C(58) C(59) C(62) C(64) 107.7(8) ? . . . .
C(58) C(59) C(62) C(65) -11.0(9) ? . . . .
C(60) C(59) C(62) C(63) 49.0(10) ? . . . .
C(60) C(59) C(62) C(64) -72.5(8) ? . . . .
C(60) C(59) C(62) C(65) 168.9(7) ? . . . .
C(62) C(59) C(60) C(61) -177.6(5) ? . . . .
C(59) C(60) C(61) C(56) 2.1(9) ? . . . .
C(45) C(66) C(67) C(68) 178.7(4) ? . . . .
C(45) C(66) C(71) C(70) -179.0(4) ? . . . .
C(67) C(66) C(71) C(70) 3.0(7) ? . . . .
C(71) C(66) C(67) C(68) -3.3(7) ? . . . .
C(66) C(67) C(68) C(69) 0.9(8) ? . . . .
C(67) C(68) C(69) C(70) 1.8(8) ? . . . .
C(67) C(68) C(69) C(72) -177.0(5) ? . . . .
C(68) C(69) C(70) C(71) -2.0(8) ? . . . .
C(68) C(69) C(72) C(73) 176.5(5) ? . . . .
C(68) C(69) C(72) C(74) -62.5(7) ? . . . .
C(68) C(69) C(72) C(75) 53.9(7) ? . . . .
C(70) C(69) C(72) C(73) -2.2(8) ? . . . .
C(70) C(69) C(72) C(74) 118.9(7) ? . . . .
C(70) C(69) C(72) C(75) -124.8(6) ? . . . .
C(72) C(69) C(70) C(71) 176.7(5) ? . . . .
C(69) C(70) C(71) C(66) -0.4(8) ? . . . .
C(34) C(76) C(77) N(6) 175.1(5) ? . . . .
C(34) C(76) C(77) C(78) -3.3(10) ? . . . .
N(6) C(77) C(78) O(10) -10.9(5) ? . . . .
C(76) C(77) C(78) O(10) 167.8(6) ? . . . .
N(6) C(80) C(81) C(82) 176.9(7) ? . . . .
N(6) C(80) C(85) C(84) -177.8(7) ? . . . .
C(81) C(80) C(85) C(84) 2.1(12) ? . . . .
C(85) C(80) C(81) C(82) -3.1(12) ? . . . .
C(80) C(81) C(82) C(83) 0.4(10) ? . . . .
C(81) C(82) C(83) C(84) 3.2(12) ? . . . .
C(81) C(82) C(83) C(86) 177.4(7) ? . . . .
C(82) C(83) C(84) C(85) -4.2(11) ? . . . .
C(82) C(83) C(86) C(87) 56.5(8) ? . . . .
C(82) C(83) C(86) C(97) -65.2(7) ? . . . .
C(82) C(83) C(86) C(107) 173.7(6) ? . . . .
C(84) C(83) C(86) C(87) -129.8(7) ? . . . .
C(84) C(83) C(86) C(97) 108.4(7) ? . . . .
C(84) C(83) C(86) C(107) -12.7(10) ? . . . .
C(86) C(83) C(84) C(85) -177.9(7) ? . . . .
C(83) C(84) C(85) C(80) 1.6(12) ? . . . .
C(83) C(86) C(87) C(88) 14.8(7) ? . . . .
C(83) C(86) C(87) C(92) -169.1(5) ? . . . .
C(83) C(86) C(97) C(98) 104.6(6) ? . . . .
C(83) C(86) C(97) C(102) -66.3(6) ? . . . .
C(83) C(86) C(107) C(108) -52.4(8) ? . . . .
C(83) C(86) C(107) C(112) 133.9(6) ? . . . .
C(87) C(86) C(97) C(98) -16.5(8) ? . . . .
C(87) C(86) C(97) C(102) 172.6(5) ? . . . .
C(97) C(86) C(87) C(88) 130.3(5) ? . . . .
C(97) C(86) C(87) C(92) -53.6(6) ? . . . .
C(87) C(86) C(107) C(108) 69.6(6) ? . . . .
C(87) C(86) C(107) C(112) -104.0(6) ? . . . .
C(107) C(86) C(87) C(88) -108.4(6) ? . . . .
C(107) C(86) C(87) C(92) 67.8(6) ? . . . .
C(97) C(86) C(107) C(108) -168.2(5) ? . . . .
C(97) C(86) C(107) C(112) 18.2(8) ? . . . .
C(107) C(86) C(97) C(98) -133.0(6) ? . . . .
C(107) C(86) C(97) C(102) 56.1(6) ? . . . .
C(86) C(87) C(88) C(89) 177.0(6) ? . . . .
C(86) C(87) C(92) C(91) -176.4(5) ? . . . .
C(88) C(87) C(92) C(91) -0.1(6) ? . . . .
C(92) C(87) C(88) C(89) 0.7(9) ? . . . .
C(87) C(88) C(89) C(90) -0.7(11) ? . . . .
C(88) C(89) C(90) C(91) 0.2(8) ? . . . .
C(88) C(89) C(90) C(93) -178.0(7) ? . . . .
C(89) C(90) C(91) C(92) 0.4(10) ? . . . .
C(89) C(90) C(93) C(94) -25.7(14) ? . . . .
C(89) C(90) C(93) C(95) 94.9(11) ? . . . .
C(89) C(90) C(93) C(96) -150.4(9) ? . . . .
C(91) C(90) C(93) C(94) 156.3(11) ? . . . .
C(91) C(90) C(93) C(95) -83.1(11) ? . . . .
C(91) C(90) C(93) C(96) 31.6(12) ? . . . .
C(93) C(90) C(91) C(92) 178.5(6) ? . . . .
C(90) C(91) C(92) C(87) -0.5(9) ? . . . .
C(86) C(97) C(98) C(99) -173.2(6) ? . . . .
C(86) C(97) C(102) C(101) 172.3(5) ? . . . .
C(98) C(97) C(102) C(101) 0.7(9) ? . . . .
C(102) C(97) C(98) C(99) -2.0(10) ? . . . .
C(97) C(98) C(99) C(100) 1.8(12) ? . . . .
C(98) C(99) C(100) C(101) -0.1(10) ? . . . .
C(98) C(99) C(100) C(103) 177.3(7) ? . . . .
C(99) C(100) C(101) C(102) -1.3(11) ? . . . .
C(99) C(100) C(103) C(104) -2.0(12) ? . . . .
C(99) C(100) C(103) C(105) 117.2(9) ? . . . .
C(99) C(100) C(103) C(106) -126.2(10) ? . . . .
C(101) C(100) C(103) C(104) 175.3(8) ? . . . .
C(101) C(100) C(103) C(105) -65.5(10) ? . . . .
C(101) C(100) C(103) C(106) 51.1(11) ? . . . .
C(103) C(100) C(101) C(102) -178.8(7) ? . . . .
C(100) C(101) C(102) C(97) 1.0(10) ? . . . .
C(86) C(107) C(108) C(109) -177.8(6) ? . . . .
C(86) C(107) C(112) C(111) 176.1(5) ? . . . .
C(108) C(107) C(112) C(111) 2.3(9) ? . . . .
C(112) C(107) C(108) C(109) -3.6(10) ? . . . .
C(107) C(108) C(109) C(110) 1.8(11) ? . . . .
C(108) C(109) C(110) C(111) 1.4(10) ? . . . .
C(108) C(109) C(110) C(113) -178.7(6) ? . . . .
C(109) C(110) C(111) C(112) -2.8(9) ? . . . .
C(109) C(110) C(113) C(114) -55.0(8) ? . . . .
C(109) C(110) C(113) C(115) -177.1(7) ? . . . .
C(109) C(110) C(113) C(116) 62.8(9) ? . . . .
C(111) C(110) C(113) C(114) 124.9(7) ? . . . .
C(111) C(110) C(113) C(115) 2.8(9) ? . . . .
C(111) C(110) C(113) C(116) -117.3(7) ? . . . .
C(113) C(110) C(111) C(112) 177.3(6) ? . . . .
C(110) C(111) C(112) C(107) 1.0(10) ? . . . .
